data_1567209
loop_
_publ_author_name
'Keener, Megan'
'Fadaei-Tirani, Farzaneh'
'Scopelliti, Rosario'
'Zivkovic, Ivica'
'Mazzanti, Marinella'

_publ_section_title
;
 Nitrogen activation and cleavage by a multimetallic uranium complex.
;
_journal_issue 27
_journal_name_full 'Chemical science'
_journal_page_first 8025
_journal_page_last 8035
_journal_paper_doi 10.1039/d2sc02997a
_journal_volume 13
_journal_year 2022
_chemical_formula_moiety 'C60 H144 K N3 O16 Si8 U2'
_chemical_formula_sum 'C60 H144 K N3 O16 Si8 U2'
_chemical_formula_weight 1903.65
_space_group_crystal_system triclinic
_space_group_IT_number 2
_space_group_name_Hall '-P 1'
_space_group_name_H-M_alt 'P -1'
_atom_sites_solution_hydrogens geom
_atom_sites_solution_primary dual
_atom_sites_solution_secondary difmap
_audit_creation_date 2022-04-03
_audit_creation_method
;
Olex2 1.5
(compiled 2021.12.09 svn.r5202d8cf for OlexSys, GUI svn.r6439)
;
_audit_update_record
;
2022-05-25 deposited with the CCDC.	2022-06-22 downloaded from the CCDC.
;
_cell_angle_alpha 108.265(2)
_cell_angle_beta 92.266(2)
_cell_angle_gamma 107.449(2)
_cell_formula_units_Z 2
_cell_length_a 14.1046(3)
_cell_length_b 16.1530(4)
_cell_length_c 22.2432(5)
_cell_measurement_reflns_used 24048
_cell_measurement_temperature 140.00(10)
_cell_measurement_theta_max 75.9650
_cell_measurement_theta_min 3.3040
_cell_volume 4540.8(2)
_computing_cell_refinement 'CrysAlisPro 1.171.41.123a (Rigaku OD, 2022)'
_computing_data_collection 'CrysAlisPro 1.171.41.123a (Rigaku OD, 2022)'
_computing_data_reduction 'CrysAlisPro 1.171.41.123a (Rigaku OD, 2022)'
_computing_molecular_graphics 'Olex2 1.5 (Dolomanov et al., 2009)'
_computing_publication_material 'Olex2 1.5 (Dolomanov et al., 2009)'
_computing_structure_refinement 'SHELXL 2018/3 (Sheldrick, 2015)'
_computing_structure_solution 'SHELXT (Sheldrick, 2015)'
_diffrn_ambient_environment N~2~
_diffrn_ambient_temperature 140.00(10)
_diffrn_detector 'CCD plate'
_diffrn_detector_area_resol_mean 5.2817
_diffrn_detector_type AtlasS2
_diffrn_measured_fraction_theta_full 0.990
_diffrn_measured_fraction_theta_max 0.976
_diffrn_measurement_details
;
List of Runs (angles in degrees, time in seconds):

  # Type    Start    End  Width  t~exp~   \w     \q     \k     \f   Frames
#--------------------------------------------------------------------------
  1  \w   -113.00 -88.00   1.00    5.00    --  -40.91-141.00 -86.00   25
  2  \w    -58.00 -10.00   1.00    5.00    --  -40.91 129.00 158.00   48
  3  \w    -68.00 -43.00   1.00    5.00    --  -40.91 141.00 -28.00   25
  4  \w     49.00  74.00   1.00    5.00    --   40.91-141.00 -86.00   25
  5  \w     40.00  65.00   1.00    5.00    --   40.91-129.00  85.00   25
  6  \w     70.00 125.00   1.00   20.00    --  112.00-141.00 -86.00   55
  7  \w     77.00 116.00   1.00   20.00    --  112.00-129.00  85.00   39
  8  \w    122.00 149.00   1.00   20.00    --  112.00 129.00 158.00   27
  9  \w    106.00 131.00   1.00   20.00    --  112.00 141.00 -28.00   25
 10  \w   -113.00 -40.00   1.00    5.00    --  -40.91 -57.00  30.00   73
 11  \w   -121.00   0.00   1.00    5.00    --  -40.91 -19.00-120.00  121
 12  \w     40.00  97.00   1.00    5.00    --   40.91-125.00 -30.00   57
 13  \w     -8.00  40.00   1.00    5.00    --   40.91 -38.00 120.00   48
 14  \w      8.00  74.00   1.00    5.00    --   40.91 -99.00 120.00   66
 15  \w    108.00 135.00   1.00   20.00    --  112.00 111.00 -90.00   27
 16  \w    144.00 172.00   1.00   20.00    --  112.00 111.00 120.00   28
 17  \w     66.00 138.00   1.00   20.00    --  112.00 -45.00  30.00   72
 18  \w     41.00  68.00   1.00   20.00    --  112.00-111.00 150.00   27
 19  \w     75.00 107.00   1.00   20.00    --  112.00-111.00 -30.00   32
 20  \w     69.00 109.00   1.00   20.00    --  112.00-111.00 150.00   40
 21  \w    106.00 166.00   1.00   20.00    --  112.00  77.00 120.00   60
 22  \w     62.00  89.00   1.00   20.00    --  112.00 178.00  30.00   27
 23  \w     37.00 109.00   1.00   20.00    --  112.00-111.00 -90.00   72
 24  \w    105.00 131.00   1.00   20.00    --  112.00 111.00 120.00   26
 25  \w     53.00 109.00   1.00   20.00    --  112.00-111.00  60.00   56
 26  \w    128.00 177.00   1.00   20.00    --  112.00  77.00 150.00   49
 27  \w    123.00 178.00   1.00   20.00    --  112.00  30.00-150.00   55
 28  \w    112.00 139.00   1.00   20.00    --  112.00  77.00  60.00   27
 29  \w    143.00 172.00   1.00   20.00    --  112.00  77.00  60.00   29
 30  \w     80.00 109.00   1.00   20.00    --  112.00-111.00-150.00   29
 31  \w     41.00 109.00   1.00   20.00    --  112.00-111.00   0.00   68
 32  \w     75.00 109.00   1.00   20.00    --  112.00-111.00  90.00   34
 33  \w    115.00 141.00   1.00   20.00    --  112.00 -61.00 150.00   26
 34  \w     64.00  91.00   1.00   20.00    --  112.00 -77.00  60.00   27
 35  \w     85.00 157.00   1.00   20.00    --  112.00  30.00-120.00   72
 36  \w     87.00 121.00   1.00   20.00    --  112.00  30.00-150.00   34
 37  \w     95.00 138.00   1.00   20.00    --  112.00 178.00  30.00   43
 38  \w     38.00  90.00   1.00   20.00    --  112.00-111.00  30.00   52
 39  \w     45.00 102.00   1.00   20.00    --  112.00 -61.00 150.00   57
 40  \w    116.00 175.00   1.00   20.00    --  112.00 111.00  30.00   59
 41  \w    121.00 162.00   1.00   20.00    --  112.00 111.00 150.00   41
 42  \w     57.00 108.00   1.00   20.00    --  112.00-111.00-180.00   51
 43  \w     48.00  75.00   1.00   20.00    --  112.00 -45.00-150.00   27
 44  \w    106.00 133.00   1.00   20.00    --  112.00 -45.00-150.00   27
 45  \w     29.00 100.00   1.00   20.00    --  112.00 -94.00  90.00   71
 46  \w    151.00 176.00   1.00   20.00    --  112.00  61.00  90.00   25
 47  \w    133.00 170.00   1.00   20.00    --  112.00 111.00-180.00   37
 48  \w     88.00 143.00   1.00   20.00    --  112.00  61.00  90.00   55
;
_diffrn_measurement_device 'four-circle diffractometer'
_diffrn_measurement_device_type 'SuperNova, Dual, Cu at home/near, AtlasS2'
_diffrn_measurement_method '\w scans'
_diffrn_orient_matrix_type 'CrysAlisPro convention (1999,Acta A55,543-557)'
_diffrn_orient_matrix_UB_11 -0.0573031000
_diffrn_orient_matrix_UB_12 -0.0581725000
_diffrn_orient_matrix_UB_13 0.0385017000
_diffrn_orient_matrix_UB_21 -0.0495647000
_diffrn_orient_matrix_UB_22 -0.0807436000
_diffrn_orient_matrix_UB_23 -0.0627602000
_diffrn_orient_matrix_UB_31 0.0875173000
_diffrn_orient_matrix_UB_32 -0.0375262000
_diffrn_orient_matrix_UB_33 0.0040400000
_diffrn_radiation_monochromator mirror
_diffrn_radiation_probe x-ray
_diffrn_radiation_type 'Cu K\a'
_diffrn_radiation_wavelength 1.54184
_diffrn_reflns_av_unetI/netI 0.0406
_diffrn_reflns_Laue_measured_fraction_full 0.990
_diffrn_reflns_Laue_measured_fraction_max 0.976
_diffrn_reflns_limit_h_max 17
_diffrn_reflns_limit_h_min -14
_diffrn_reflns_limit_k_max 18
_diffrn_reflns_limit_k_min -20
_diffrn_reflns_limit_l_max 27
_diffrn_reflns_limit_l_min -27
_diffrn_reflns_number 22028
_diffrn_reflns_point_group_measured_fraction_full 0.990
_diffrn_reflns_point_group_measured_fraction_max 0.976
_diffrn_reflns_theta_full 67.684
_diffrn_reflns_theta_max 76.105
_diffrn_reflns_theta_min 3.051
_diffrn_source 'micro-focus sealed X-ray tube'
_diffrn_source_type 'SuperNova (Cu) X-ray Source'
_exptl_absorpt_coefficient_mu 11.805
_exptl_absorpt_correction_T_max 0.512
_exptl_absorpt_correction_T_min 0.199
_exptl_absorpt_correction_type analytical
_exptl_absorpt_process_details
;
CrysAlisPro 1.171.41.123a (Rigaku Oxford Diffraction, 2022)
Analytical numeric absorption correction using a multifaceted crystal
model based on expressions derived by R.C. Clark & J.S. Reid.
(Clark, R. C. & Reid, J. S. (1995). Acta Cryst. A51, 887-897)
Empirical absorption correction using spherical harmonics,
implemented in SCALE3 ABSPACK scaling algorithm.
;
_exptl_crystal_colour 'clear light brown'
_exptl_crystal_density_diffrn 1.392
_exptl_crystal_description prism
_exptl_crystal_F_000 1936
_exptl_crystal_size_max 0.275
_exptl_crystal_size_mid 0.115
_exptl_crystal_size_min 0.089
_refine_diff_density_max 1.786
_refine_diff_density_min -1.730
_refine_diff_density_rms 0.161
_refine_ls_extinction_method none
_refine_ls_goodness_of_fit_ref 1.056
_refine_ls_hydrogen_treatment constr
_refine_ls_matrix_type full
_refine_ls_number_parameters 952
_refine_ls_number_reflns 22028
_refine_ls_number_restraints 381
_refine_ls_restrained_S_all 1.059
_refine_ls_R_factor_all 0.0624
_refine_ls_R_factor_gt 0.0511
_refine_ls_shift/su_max 0.001
_refine_ls_shift/su_mean 0.000
_refine_ls_structure_factor_coef Fsqd
_refine_ls_weighting_details 'w=1/[\s^2^(Fo^2^)+(0.1023P)^2^+1.6506P] where P=(Fo^2^+2Fc^2^)/3'
_refine_ls_weighting_scheme calc
_refine_ls_wR_factor_gt 0.1447
_refine_ls_wR_factor_ref 0.1506
_reflns_Friedel_coverage 0.000
_reflns_number_gt 17681
_reflns_number_total 22028
_reflns_threshold_expression 'I > 2\s(I)'
_twin_special_details
;
Component 2 rotated by 13.7402\% 
around [-0.11 0.81 -0.57] (reciprocal) or [0.15 0.98 -0.15] (direct)
Component 3 rotated by 3.2575\% 
around [-0.58 -0.70 0.42] (reciprocal) or [-0.74 -0.67 -0.02] (direct)
;
_cod_data_source_file d2sc02997a2.cif
_cod_data_source_block mk426
_cod_depositor_comments 'Adding full bibliography for 1567201--1567212.cif.'
_cod_original_cell_volume 4540.79(19)
_cod_database_code 1567209
_shelx_shelxl_version_number 2018/3
_chemical_oxdiff_formula 'C60 H60 N3 O16 K1 U2'
_shelx_space_group_comment
;
The symmetry employed for this shelxl refinement is uniquely defined
by the following loop, which should always be used as a source of
symmetry information in preference to the above space-group names.
They are only intended as comments.
;
_shelx_estimated_absorpt_t_max 0.420
_shelx_estimated_absorpt_t_min 0.140
_olex2_refinement_description
;
1. Twinned data refinement
 Scales: 0.6245(18)
 0.1905(14) 0.1850(12)
2. Fixed Uiso
 At 1.5 times of:
  All C(H,H,H) groups
3. Restrained distances
 O105-C115 \\sim O103-C107 \\sim O106-C111 \\sim O104-C111
 with sigma of 0.02
 C113-C114 \\sim C114-C112 \\sim C112-C113
 with sigma of 0.02
 C117-C116 \\sim C116-C118 \\sim C117-C118
 with sigma of 0.02
 Si8-O102 \\sim Si8-O105 \\sim Si8-O103 \\sim Si8-O106 \\sim Si8-O104
 with sigma of 0.02
 C108-C110 \\sim C110-C109 \\sim C108-C109
 with sigma of 0.02
 C102-C101 \\sim C105-C101 \\sim C103-C101 \\sim C106-C101 \\sim C104-C101
 with sigma of 0.02
 C113-C111 \\sim C120-C111 \\sim C119-C111 \\sim C112-C111 \\sim C114-C111
\\sim C121-C111
 with sigma of 0.02
 C104-C103 \\sim C106-C105
 with sigma of 0.02
 C120-C119 \\sim C119-C121 \\sim C120-C121
 with sigma of 0.02
 C108-C107 \\sim C110-C107 \\sim C109-C107 \\sim C117-C115 \\sim C116-C115
\\sim C118-C115
 with sigma of 0.02
4. Uiso/Uaniso restraints and constraints
C115 \\sim C108 \\sim C116 \\sim C107 \\sim C117 \\sim C110 \\sim C118 \\sim
C109 \\sim Si8 \\sim O105 \\sim O103 \\sim O106 \\sim O104 \\sim O102 \\sim
C111 \\sim C120 \\sim C113 \\sim C119 \\sim C112 \\sim C121 \\sim C114 \\sim
C105 \\sim C101 \\sim C102 \\sim C104 \\sim C106 \\sim C103: within 2A with
sigma of 0.01 and sigma for terminal atoms of 0.02 within 2A
Uanis(C88) \\sim Ueq: with sigma of 0.01 and sigma for terminal atoms of 0.02
Uanis(C86) \\sim Ueq: with sigma of 0.01 and sigma for terminal atoms of 0.02
5. Others
 Sof(O105)=Sof(O106)=Sof(C105)=Sof(H10M)=Sof(H10N)=Sof(H10O)=Sof(C106)=
 Sof(H10P)=Sof(H10Q)=Sof(H10R)=Sof(C115)=Sof(C116)=Sof(H11P)=Sof(H11Q)=
 Sof(H11R)=Sof(C117)=Sof(H11S)=Sof(H11T)=Sof(H11U)=Sof(C118)=Sof(H11V)=
 Sof(H11W)=Sof(H11X)=Sof(C119)=Sof(H11Y)=Sof(H)=Sof(HA)=Sof(C120)=Sof(H12D)=
 Sof(H12E)=Sof(H12F)=Sof(C121)=Sof(H12G)=Sof(H12H)=Sof(H12I)=1-FVAR(1)
 Sof(O103)=Sof(O104)=Sof(C103)=Sof(H10G)=Sof(H10H)=Sof(H10I)=Sof(C104)=
 Sof(H10J)=Sof(H10K)=Sof(H10L)=Sof(C107)=Sof(C108)=Sof(H10S)=Sof(H10T)=
 Sof(H10U)=Sof(C109)=Sof(H10V)=Sof(H10W)=Sof(H10X)=Sof(C110)=Sof(H11D)=
 Sof(H11E)=Sof(H11F)=Sof(C112)=Sof(H11G)=Sof(H11H)=Sof(H11I)=Sof(C113)=
 Sof(H11J)=Sof(H11K)=Sof(H11L)=Sof(C114)=Sof(H11M)=Sof(H11N)=Sof(H11O)=FVAR(1)
6.a Me refined with riding coordinates:
 C102(H10D,H10E,H10F), C103(H10G,H10H,H10I), C104(H10J,H10K,H10L), C105(H10M,
 H10N,H10O), C106(H10P,H10Q,H10R), C108(H10S,H10T,H10U), C109(H10V,H10W,H10X),
 C110(H11D,H11E,H11F), C112(H11G,H11H,H11I), C113(H11J,H11K,H11L), C114(H11M,
 H11N,H11O), C116(H11P,H11Q,H11R), C117(H11S,H11T,H11U), C118(H11V,H11W,H11X),
 C119(H11Y,H,HA), C120(H12D,H12E,H12F), C121(H12G,H12H,H12I)
6.b Idealised Me refined as rotating group:
 C2(H2A,H2B,H2C), C3(H3A,H3B,H3C), C4(H4A,H4B,H4C), C6(H6A,H6B,H6C), C7(H7A,
 H7B,H7C), C8(H8A,H8B,H8C), C10(H10A,H10B,H10C), C11(H11A,H11B,H11C), C12(H12A,
 H12B,H12C), C22(H22A,H22B,H22C), C23(H23A,H23B,H23C), C24(H24A,H24B,H24C),
 C26(H26A,H26B,H26C), C27(H27A,H27B,H27C), C28(H28A,H28B,H28C), C30(H30A,H30B,
 H30C), C31(H31A,H31B,H31C), C32(H32A,H32B,H32C), C41(H41A,H41B,H41C), C42(H42A,
 H42B,H42C), C43(H43A,H43B,H43C), C44(H44A,H44B,H44C), C45(H45A,H45B,H45C),
 C46(H46A,H46B,H46C), C61(H61A,H61B,H61C), C62(H62A,H62B,H62C), C63(H63A,H63B,
 H63C), C64(H64A,H64B,H64C), C65(H65A,H65B,H65C), C66(H66A,H66B,H66C), C82(H82A,
 H82B,H82C), C83(H83A,H83B,H83C), C84(H84A,H84B,H84C), C86(H86A,H86B,H86C),
 C87(H87A,H87B,H87C), C88(H88A,H88B,H88C), C90(H90A,H90B,H90C), C91(H91A,H91B,
 H91C), C92(H92A,H92B,H92C)
;
_olex2_date_sample_data_collection 2021-08-31
_olex2_submission_special_instructions 'No special instructions were received'
_oxdiff_exptl_absorpt_empirical_details
;
Empirical correction (ABSPACK) includes:
- Absorption correction using spherical harmonics
- Frame scaling
- Detector area scaling
- B-factor correction
;
_oxdiff_exptl_absorpt_empirical_full_max 3.251
_oxdiff_exptl_absorpt_empirical_full_min 0.173
_oxdiff_twin_integration_method simultaneous
_oxdiff_twin_items 3

loop_
_space_group_symop_operation_xyz
'x, y, z'
'-x, -y, -z'

loop_
_atom_site_label
_atom_site_type_symbol
_atom_site_fract_x
_atom_site_fract_y
_atom_site_fract_z
_atom_site_U_iso_or_equiv
_atom_site_adp_type
_atom_site_occupancy
_atom_site_site_symmetry_order
_atom_site_calc_flag
_atom_site_refinement_flags_posn
_atom_site_refinement_flags_adp
_atom_site_refinement_flags_occupancy
_atom_site_disorder_assembly
_atom_site_disorder_group
U1 U 0.28013(2) 0.61249(2) 0.29964(2) 0.03358(8) Uani 1 1 d . . . . .
U2 U 0.21563(2) 0.34826(2) 0.18665(2) 0.03531(8) Uani 1 1 d . . . . .
K1 K 0.03682(16) 0.41693(12) 0.30456(11) 0.0547(5) Uani 1 1 d . . . . .
Si1 Si 0.44836(16) 0.80245(13) 0.26096(10) 0.0359(4) Uani 1 1 d . . . . .
Si2 Si 0.03367(16) 0.65565(16) 0.32700(10) 0.0396(4) Uani 1 1 d . . . . .
Si3 Si 0.31471(19) 0.66083(17) 0.46568(10) 0.0447(5) Uani 1 1 d . . . . .
Si4 Si 0.48019(19) 0.61619(16) 0.38844(11) 0.0447(5) Uani 1 1 d . . . . .
Si5 Si 0.19114(18) 0.40114(15) 0.05320(10) 0.0412(4) Uani 1 1 d . . . . .
Si6 Si 0.00755(19) 0.25191(16) 0.06620(12) 0.0484(5) Uani 1 1 d . . . . .
Si7 Si 0.41526(16) 0.26368(14) 0.12162(11) 0.0391(4) Uani 1 1 d . . . . .
Si8 Si 0.0720(2) 0.19538(17) 0.27362(12) 0.0488(5) Uani 1 1 d D U . . .
O1 O 0.3658(4) 0.7060(4) 0.2535(3) 0.0407(12) Uani 1 1 d . . . . .
O2 O 0.5617(4) 0.8009(4) 0.2728(3) 0.0448(12) Uani 1 1 d . . . . .
O3 O 0.4422(5) 0.8331(4) 0.1982(3) 0.0428(12) Uani 1 1 d . . . . .
O4 O 0.4303(5) 0.8758(4) 0.3256(3) 0.0479(14) Uani 1 1 d . . . . .
O21 O 0.1368(4) 0.6366(5) 0.3182(3) 0.0456(13) Uani 1 1 d . . . . .
O22 O -0.0171(5) 0.6684(4) 0.2650(3) 0.0449(13) Uani 1 1 d . . . . .
O23 O 0.0418(5) 0.7456(5) 0.3878(3) 0.0501(14) Uani 1 1 d . . . . .
O24 O -0.0384(4) 0.5652(4) 0.3416(3) 0.0467(13) Uani 1 1 d . . . . .
O81 O 0.3544(4) 0.3163(4) 0.1685(3) 0.0431(12) Uani 1 1 d . . . . .
O82 O 0.4699(5) 0.3178(4) 0.0754(3) 0.0474(13) Uani 1 1 d . . . . .
O83 O 0.5057(5) 0.2477(5) 0.1599(3) 0.0517(15) Uani 1 1 d . . . . .
O84 O 0.3301(5) 0.1690(4) 0.0766(3) 0.0521(14) Uani 1 1 d . . . . .
O101 O 0.1254(4) 0.2614(4) 0.2366(3) 0.0447(13) Uani 1 1 d . . . . .
O102 O -0.0203(5) 0.2295(5) 0.3000(4) 0.0599(16) Uani 1 1 d D U . . .
O103 O 0.1375(7) 0.1759(6) 0.3233(4) 0.0548(19) Uani 0.700(7) 1 d D U P A 1
O104 O 0.0082(7) 0.0903(5) 0.2195(4) 0.0486(18) Uani 0.700(7) 1 d D U P A 1
O105 O 0.1474(16) 0.2500(15) 0.3459(8) 0.058(3) Uani 0.300(7) 1 d D U P A 2
O106 O 0.0719(17) 0.0910(9) 0.2561(8) 0.052(3) Uani 0.300(7) 1 d D U P A 2
N1 N 0.2197(5) 0.4724(5) 0.2528(3) 0.0433(15) Uani 1 1 d . . . . .
N2 N 0.3639(5) 0.6298(5) 0.3965(3) 0.0418(14) Uani 1 1 d . . . . .
N3 N 0.1232(6) 0.3361(5) 0.0950(3) 0.0458(16) Uani 1 1 d . . . . .
C1 C 0.6324(7) 0.7830(7) 0.2298(5) 0.053(2) Uani 1 1 d . . . . .
C2 C 0.7101(9) 0.7626(11) 0.2680(7) 0.079(4) Uani 1 1 d . . . . .
H2A H 0.678388 0.704801 0.275792 0.119 Uiso 1 1 calc R U . . .
H2B H 0.736148 0.813191 0.309003 0.119 Uiso 1 1 calc R U . . .
H2C H 0.765592 0.756909 0.243589 0.119 Uiso 1 1 calc R U . . .
C3 C 0.5812(8) 0.7015(8) 0.1694(5) 0.065(3) Uani 1 1 d . . . . .
H3A H 0.631027 0.690164 0.141260 0.098 Uiso 1 1 calc R U . . .
H3B H 0.529491 0.715211 0.147204 0.098 Uiso 1 1 calc R U . . .
H3C H 0.549866 0.646560 0.180734 0.098 Uiso 1 1 calc R U . . .
C4 C 0.6821(8) 0.8688(8) 0.2130(6) 0.073(3) Uani 1 1 d . . . . .
H4A H 0.712032 0.921624 0.252356 0.109 Uiso 1 1 calc R U . . .
H4B H 0.631597 0.881303 0.188832 0.109 Uiso 1 1 calc R U . . .
H4C H 0.734623 0.858658 0.186852 0.109 Uiso 1 1 calc R U . . .
C5 C 0.3594(7) 0.8262(6) 0.1551(4) 0.0472(19) Uani 1 1 d . . . . .
C6 C 0.3058(8) 0.7260(6) 0.1144(5) 0.052(2) Uani 1 1 d . . . . .
H6A H 0.251483 0.722227 0.083804 0.078 Uiso 1 1 calc R U . . .
H6B H 0.277665 0.690905 0.142129 0.078 Uiso 1 1 calc R U . . .
H6C H 0.353660 0.700007 0.091176 0.078 Uiso 1 1 calc R U . . .
C7 C 0.4062(9) 0.8799(8) 0.1121(5) 0.067(3) Uani 1 1 d . . . . .
H7A H 0.450182 0.850105 0.087250 0.101 Uiso 1 1 calc R U . . .
H7B H 0.445562 0.943344 0.138516 0.101 Uiso 1 1 calc R U . . .
H7C H 0.352886 0.880609 0.082816 0.101 Uiso 1 1 calc R U . . .
C8 C 0.2873(8) 0.8674(7) 0.1920(5) 0.060(2) Uani 1 1 d . . . . .
H8A H 0.230096 0.860336 0.162195 0.089 Uiso 1 1 calc R U . . .
H8B H 0.321814 0.933081 0.215711 0.089 Uiso 1 1 calc R U . . .
H8C H 0.263340 0.835393 0.222146 0.089 Uiso 1 1 calc R U . . .
C9 C 0.4933(7) 0.9671(6) 0.3647(4) 0.051(2) Uani 1 1 d . . . . .
C10 C 0.5453(9) 1.0227(7) 0.3251(6) 0.069(3) Uani 1 1 d . . . . .
H10A H 0.495759 1.019781 0.291651 0.104 Uiso 1 1 calc R U . . .
H10B H 0.595989 0.997423 0.305235 0.104 Uiso 1 1 calc R U . . .
H10C H 0.577915 1.087117 0.352640 0.104 Uiso 1 1 calc R U . . .
C11 C 0.4218(10) 1.0116(8) 0.4011(6) 0.078(3) Uani 1 1 d . . . . .
H11A H 0.460212 1.073365 0.430866 0.117 Uiso 1 1 calc R U . . .
H11B H 0.385892 0.973552 0.425108 0.117 Uiso 1 1 calc R U . . .
H11C H 0.373299 1.016539 0.370715 0.117 Uiso 1 1 calc R U . . .
C12 C 0.5696(9) 0.9585(8) 0.4103(5) 0.068(3) Uani 1 1 d . . . . .
H12A H 0.616820 0.932686 0.386100 0.103 Uiso 1 1 calc R U . . .
H12B H 0.534819 0.917558 0.432800 0.103 Uiso 1 1 calc R U . . .
H12C H 0.606519 1.019572 0.441482 0.103 Uiso 1 1 calc R U . . .
C21 C -0.0267(7) 0.6225(7) 0.1976(4) 0.0482(19) Uani 1 1 d . . . . .
C22 C -0.0390(9) 0.5196(7) 0.1814(5) 0.063(3) Uani 1 1 d . . . . .
H22A H 0.021003 0.513708 0.200977 0.094 Uiso 1 1 calc R U . . .
H22B H -0.047703 0.489913 0.134829 0.094 Uiso 1 1 calc R U . . .
H22C H -0.098098 0.489667 0.198010 0.094 Uiso 1 1 calc R U . . .
C23 C 0.0649(8) 0.6684(8) 0.1731(5) 0.060(2) Uani 1 1 d . . . . .
H23A H 0.074894 0.734561 0.185361 0.090 Uiso 1 1 calc R U . . .
H23B H 0.055792 0.641085 0.126351 0.090 Uiso 1 1 calc R U . . .
H23C H 0.123717 0.659524 0.191602 0.090 Uiso 1 1 calc R U . . .
C24 C -0.1181(9) 0.6352(10) 0.1679(5) 0.075(3) Uani 1 1 d . . . . .
H24A H -0.177200 0.609601 0.186371 0.112 Uiso 1 1 calc R U . . .
H24B H -0.129777 0.603077 0.121543 0.112 Uiso 1 1 calc R U . . .
H24C H -0.106273 0.701147 0.176759 0.112 Uiso 1 1 calc R U . . .
C25 C 0.0651(8) 0.8424(7) 0.3954(5) 0.056(2) Uani 1 1 d . . . . .
C26 C 0.1490(9) 0.8695(7) 0.3560(6) 0.070(3) Uani 1 1 d . . . . .
H26A H 0.206761 0.853403 0.368247 0.105 Uiso 1 1 calc R U . . .
H26B H 0.169444 0.936111 0.364304 0.105 Uiso 1 1 calc R U . . .
H26C H 0.124046 0.836206 0.310316 0.105 Uiso 1 1 calc R U . . .
C27 C -0.0274(10) 0.8591(9) 0.3724(6) 0.078(3) Uani 1 1 d . . . . .
H27A H -0.051712 0.820040 0.327464 0.117 Uiso 1 1 calc R U . . .
H27B H -0.010700 0.924112 0.376215 0.117 Uiso 1 1 calc R U . . .
H27C H -0.079953 0.843834 0.398456 0.117 Uiso 1 1 calc R U . . .
C28 C 0.0974(11) 0.8951(9) 0.4660(6) 0.081(4) Uani 1 1 d . . . . .
H28A H 0.047044 0.868645 0.489967 0.122 Uiso 1 1 calc R U . . .
H28B H 0.103836 0.959981 0.474683 0.122 Uiso 1 1 calc R U . . .
H28C H 0.162312 0.890754 0.479378 0.122 Uiso 1 1 calc R U . . .
C29 C -0.1356(8) 0.5537(9) 0.3658(5) 0.063(3) Uani 1 1 d . . . . .
C30 C -0.1985(10) 0.5941(13) 0.3363(8) 0.094(5) Uani 1 1 d . . . . .
H30A H -0.266069 0.577461 0.348152 0.141 Uiso 1 1 calc R U . . .
H30B H -0.202960 0.570007 0.289593 0.141 Uiso 1 1 calc R U . . .
H30C H -0.168003 0.661475 0.351618 0.141 Uiso 1 1 calc R U . . .
C31 C -0.1130(11) 0.5990(15) 0.4386(7) 0.115(7) Uani 1 1 d . . . . .
H31A H -0.110730 0.663414 0.450535 0.172 Uiso 1 1 calc R U . . .
H31B H -0.047955 0.596897 0.453983 0.172 Uiso 1 1 calc R U . . .
H31C H -0.165762 0.565719 0.458030 0.172 Uiso 1 1 calc R U . . .
C32 C -0.1826(10) 0.4502(11) 0.3486(9) 0.098(5) Uani 1 1 d . . . . .
H32A H -0.249309 0.436140 0.361969 0.147 Uiso 1 1 calc R U . . .
H32B H -0.139981 0.427277 0.370555 0.147 Uiso 1 1 calc R U . . .
H32C H -0.189001 0.420221 0.302241 0.147 Uiso 1 1 calc R U . . .
C41 C 0.3009(8) 0.7768(7) 0.4794(5) 0.063(3) Uani 1 1 d . . . . .
H41A H 0.367631 0.823851 0.489598 0.094 Uiso 1 1 calc R U . . .
H41B H 0.263149 0.790943 0.515092 0.094 Uiso 1 1 calc R U . . .
H41C H 0.264858 0.776224 0.440617 0.094 Uiso 1 1 calc R U . . .
C42 C 0.1848(8) 0.5778(8) 0.4588(5) 0.063(3) Uani 1 1 d . . . . .
H42A H 0.139566 0.581257 0.425750 0.095 Uiso 1 1 calc R U . . .
H42B H 0.159831 0.594033 0.499935 0.095 Uiso 1 1 calc R U . . .
H42C H 0.187371 0.514803 0.447110 0.095 Uiso 1 1 calc R U . . .
C43 C 0.3913(10) 0.6671(11) 0.5395(5) 0.079(4) Uani 1 1 d . . . . .
H43A H 0.390073 0.604972 0.536444 0.119 Uiso 1 1 calc R U . . .
H43B H 0.362672 0.693310 0.577492 0.119 Uiso 1 1 calc R U . . .
H43C H 0.460762 0.706419 0.542914 0.119 Uiso 1 1 calc R U . . .
C44 C 0.5860(8) 0.7267(9) 0.4242(6) 0.070(3) Uani 1 1 d . . . . .
H44A H 0.584408 0.767886 0.400090 0.105 Uiso 1 1 calc R U . . .
H44B H 0.649912 0.714303 0.422385 0.105 Uiso 1 1 calc R U . . .
H44C H 0.579458 0.756242 0.468861 0.105 Uiso 1 1 calc R U . . .
C45 C 0.4868(7) 0.5715(7) 0.3005(4) 0.053(2) Uani 1 1 d . . . . .
H45A H 0.435756 0.510428 0.280887 0.080 Uiso 1 1 calc R U . . .
H45B H 0.553564 0.566684 0.294314 0.080 Uiso 1 1 calc R U . . .
H45C H 0.474355 0.614004 0.280407 0.080 Uiso 1 1 calc R U . . .
C46 C 0.5036(12) 0.5308(11) 0.4220(7) 0.089(5) Uani 1 1 d . . . . .
H46A H 0.513827 0.556495 0.468858 0.133 Uiso 1 1 calc R U . . .
H46B H 0.563718 0.517158 0.407519 0.133 Uiso 1 1 calc R U . . .
H46C H 0.445639 0.473920 0.407290 0.133 Uiso 1 1 calc R U . . .
C61 C 0.1282(8) 0.4763(6) 0.0309(4) 0.055(2) Uani 1 1 d . . . . .
H61A H 0.068435 0.437557 -0.000850 0.082 Uiso 1 1 calc R U . . .
H61B H 0.174848 0.517178 0.012728 0.082 Uiso 1 1 calc R U . . .
H61C H 0.108387 0.513406 0.069097 0.082 Uiso 1 1 calc R U . . .
C62 C 0.3133(7) 0.4815(7) 0.1063(4) 0.053(2) Uani 1 1 d . . . . .
H62A H 0.298771 0.518964 0.146624 0.079 Uiso 1 1 calc R U . . .
H62B H 0.351459 0.521958 0.084572 0.079 Uiso 1 1 calc R U . . .
H62C H 0.352873 0.445010 0.115348 0.079 Uiso 1 1 calc R U . . .
C63 C 0.2264(8) 0.3300(7) -0.0204(5) 0.056(2) Uani 1 1 d . . . . .
H63A H 0.277175 0.305595 -0.008227 0.084 Uiso 1 1 calc R U . . .
H63B H 0.253908 0.368323 -0.046187 0.084 Uiso 1 1 calc R U . . .
H63C H 0.166800 0.278606 -0.045346 0.084 Uiso 1 1 calc R U . . .
C64 C -0.0744(8) 0.2577(8) 0.1298(6) 0.068(3) Uani 1 1 d . . . . .
H64A H -0.046113 0.242659 0.164422 0.103 Uiso 1 1 calc R U . . .
H64B H -0.141853 0.213240 0.111795 0.103 Uiso 1 1 calc R U . . .
H64C H -0.078488 0.320078 0.146815 0.103 Uiso 1 1 calc R U . . .
C65 C -0.0629(8) 0.2585(9) -0.0043(6) 0.069(3) Uani 1 1 d . . . . .
H65A H -0.075616 0.317556 0.007657 0.104 Uiso 1 1 calc R U . . .
H65B H -0.126979 0.207697 -0.018007 0.104 Uiso 1 1 calc R U . . .
H65C H -0.022896 0.253715 -0.039529 0.104 Uiso 1 1 calc R U . . .
C66 C 0.0273(9) 0.1380(7) 0.0440(7) 0.079(4) Uani 1 1 d . . . . .
H66A H 0.070999 0.133202 0.010749 0.118 Uiso 1 1 calc R U . . .
H66B H -0.037566 0.088578 0.027716 0.118 Uiso 1 1 calc R U . . .
H66C H 0.058996 0.132118 0.081767 0.118 Uiso 1 1 calc R U . . .
C81 C 0.5661(7) 0.3850(6) 0.0840(4) 0.0460(19) Uani 1 1 d . . . . .
C82 C 0.5883(8) 0.4566(7) 0.1523(5) 0.063(3) Uani 1 1 d . . . . .
H82A H 0.652471 0.505321 0.157372 0.094 Uiso 1 1 calc R U . . .
H82B H 0.592035 0.426159 0.183728 0.094 Uiso 1 1 calc R U . . .
H82C H 0.534442 0.483797 0.159205 0.094 Uiso 1 1 calc R U . . .
C83 C 0.5580(9) 0.4329(8) 0.0355(6) 0.070(3) Uani 1 1 d . . . . .
H83A H 0.522179 0.477012 0.051514 0.105 Uiso 1 1 calc R U . . .
H83B H 0.521019 0.386637 -0.005440 0.105 Uiso 1 1 calc R U . . .
H83C H 0.625469 0.465724 0.029233 0.105 Uiso 1 1 calc R U . . .
C84 C 0.6477(8) 0.3388(8) 0.0711(6) 0.064(3) Uani 1 1 d . . . . .
H84A H 0.712948 0.385930 0.075783 0.096 Uiso 1 1 calc R U . . .
H84B H 0.631404 0.293998 0.027448 0.096 Uiso 1 1 calc R U . . .
H84C H 0.650614 0.307001 0.101738 0.096 Uiso 1 1 calc R U . . .
C85 C 0.5126(9) 0.2226(11) 0.2159(7) 0.077(4) Uani 1 1 d . . . . .
C86 C 0.5314(11) 0.3086(11) 0.2747(6) 0.098(5) Uani 1 1 d . U . . .
H86A H 0.470713 0.326445 0.278045 0.147 Uiso 1 1 calc R U . . .
H86B H 0.587241 0.359126 0.270735 0.147 Uiso 1 1 calc R U . . .
H86C H 0.548200 0.295406 0.313123 0.147 Uiso 1 1 calc R U . . .
C87 C 0.4122(8) 0.1477(8) 0.2148(6) 0.066(3) Uani 1 1 d . . . . .
H87A H 0.416561 0.129622 0.252674 0.099 Uiso 1 1 calc R U . . .
H87B H 0.399974 0.093583 0.176083 0.099 Uiso 1 1 calc R U . . .
H87C H 0.356849 0.172632 0.214850 0.099 Uiso 1 1 calc R U . . .
C88 C 0.5977(12) 0.1874(14) 0.2128(10) 0.116(6) Uani 1 1 d . U . . .
H88A H 0.656628 0.231803 0.205417 0.173 Uiso 1 1 calc R U . . .
H88B H 0.580190 0.128221 0.177645 0.173 Uiso 1 1 calc R U . . .
H88C H 0.612904 0.178576 0.253287 0.173 Uiso 1 1 calc R U . . .
C89 C 0.3359(8) 0.0964(6) 0.0189(5) 0.055(2) Uani 1 1 d . . . . .
C90 C 0.3189(10) 0.1240(9) -0.0377(6) 0.076(3) Uani 1 1 d . . . . .
H90A H 0.374267 0.179390 -0.035271 0.114 Uiso 1 1 calc R U . . .
H90B H 0.255406 0.137157 -0.037871 0.114 Uiso 1 1 calc R U . . .
H90C H 0.315812 0.073656 -0.077091 0.114 Uiso 1 1 calc R U . . .
C91 C 0.4362(9) 0.0816(8) 0.0235(6) 0.067(3) Uani 1 1 d . . . . .
H91A H 0.438604 0.032852 -0.015399 0.100 Uiso 1 1 calc R U . . .
H91B H 0.445160 0.063256 0.060800 0.100 Uiso 1 1 calc R U . . .
H91C H 0.490031 0.139034 0.028035 0.100 Uiso 1 1 calc R U . . .
C92 C 0.2527(10) 0.0106(8) 0.0187(8) 0.089(4) Uani 1 1 d . . . . .
H92A H 0.189063 0.023379 0.021663 0.133 Uiso 1 1 calc R U . . .
H92B H 0.269204 -0.006579 0.055333 0.133 Uiso 1 1 calc R U . . .
H92C H 0.246281 -0.040365 -0.021088 0.133 Uiso 1 1 calc R U . . .
C101 C -0.1023(10) 0.1895(9) 0.3283(7) 0.089(3) Uani 1 1 d D U . . .
C102 C -0.0937(11) 0.1127(10) 0.3490(7) 0.084(4) Uani 1 1 d D U . . .
H10D H -0.153326 0.089536 0.367859 0.126 Uiso 1 1 calc R U . . .
H10E H -0.088574 0.062710 0.311886 0.126 Uiso 1 1 calc R U . . .
H10F H -0.033569 0.135145 0.380862 0.126 Uiso 1 1 calc R U . . .
C103 C -0.153(2) 0.2559(18) 0.3623(14) 0.129(7) Uani 0.700(7) 1 d D U P A 1
H10G H -0.208405 0.224480 0.380785 0.194 Uiso 0.700(7) 1 calc R U P A 1
H10H H -0.104195 0.307378 0.396535 0.194 Uiso 0.700(7) 1 calc R U P A 1
H10I H -0.178687 0.279449 0.331955 0.194 Uiso 0.700(7) 1 calc R U P A 1
C104 C -0.1811(17) 0.1380(18) 0.2657(11) 0.116(6) Uani 0.700(7) 1 d D U P A 1
H10J H -0.245256 0.104973 0.275949 0.174 Uiso 0.700(7) 1 calc R U P A 1
H10K H -0.190578 0.183097 0.247122 0.174 Uiso 0.700(7) 1 calc R U P A 1
H10L H -0.156479 0.093891 0.234775 0.174 Uiso 0.700(7) 1 calc R U P A 1
C105 C -0.071(3) 0.260(2) 0.3969(12) 0.081(7) Uani 0.300(7) 1 d D U P A 2
H10M H -0.120761 0.242018 0.423761 0.121 Uiso 0.300(7) 1 calc R U P A 2
H10N H -0.005165 0.261159 0.414466 0.121 Uiso 0.300(7) 1 calc R U P A 2
H10O H -0.065687 0.321339 0.396049 0.121 Uiso 0.300(7) 1 calc R U P A 2
C106 C -0.201(2) 0.197(4) 0.311(2) 0.099(8) Uani 0.300(7) 1 d D U P A 2
H10P H -0.251022 0.166445 0.333526 0.149 Uiso 0.300(7) 1 calc R U P A 2
H10Q H -0.195973 0.261825 0.322802 0.149 Uiso 0.300(7) 1 calc R U P A 2
H10R H -0.222623 0.166308 0.264555 0.149 Uiso 0.300(7) 1 calc R U P A 2
C107 C 0.2089(10) 0.2382(9) 0.3803(6) 0.061(3) Uani 0.700(7) 1 d D U P A 1
C108 C 0.1991(13) 0.3344(10) 0.3993(7) 0.069(4) Uani 0.700(7) 1 d D U P A 1
H10S H 0.247472 0.375572 0.437627 0.104 Uiso 0.700(7) 1 calc R U P A 1
H10T H 0.212790 0.358670 0.364163 0.104 Uiso 0.700(7) 1 calc R U P A 1
H10U H 0.130815 0.330728 0.408340 0.104 Uiso 0.700(7) 1 calc R U P A 1
C109 C 0.1835(13) 0.1949(12) 0.4314(7) 0.078(4) Uani 0.700(7) 1 d D U P A 1
H10V H 0.229260 0.233778 0.471312 0.117 Uiso 0.700(7) 1 calc R U P A 1
H10W H 0.114117 0.189325 0.438662 0.117 Uiso 0.700(7) 1 calc R U P A 1
H10X H 0.190672 0.133456 0.417419 0.117 Uiso 0.700(7) 1 calc R U P A 1
C110 C 0.3086(13) 0.2379(13) 0.3580(9) 0.087(5) Uani 0.700(7) 1 d D U P A 1
H11D H 0.363216 0.278256 0.393107 0.130 Uiso 0.700(7) 1 calc R U P A 1
H11E H 0.311290 0.174875 0.344717 0.130 Uiso 0.700(7) 1 calc R U P A 1
H11F H 0.315954 0.260316 0.321729 0.130 Uiso 0.700(7) 1 calc R U P A 1
C111 C 0.0389(7) 0.0131(6) 0.1941(4) 0.056(2) Uani 1 1 d D U . . .
C112 C -0.0358(12) -0.0486(11) 0.1332(6) 0.071(4) Uani 0.700(7) 1 d D U P A 1
H11G H -0.017980 -0.104153 0.113124 0.107 Uiso 0.700(7) 1 calc R U P A 1
H11H H -0.103823 -0.066327 0.144153 0.107 Uiso 0.700(7) 1 calc R U P A 1
H11I H -0.033270 -0.014769 0.103251 0.107 Uiso 0.700(7) 1 calc R U P A 1
C113 C 0.1428(11) 0.0398(14) 0.1775(9) 0.075(6) Uani 0.700(7) 1 d D U P A 1
H11J H 0.161852 -0.015690 0.159906 0.112 Uiso 0.700(7) 1 calc R U P A 1
H11K H 0.144811 0.070363 0.145651 0.112 Uiso 0.700(7) 1 calc R U P A 1
H11L H 0.189900 0.082037 0.216122 0.112 Uiso 0.700(7) 1 calc R U P A 1
C114 C 0.0304(13) -0.0407(11) 0.2391(8) 0.064(4) Uani 0.700(7) 1 d D U P A 1
H11M H 0.052125 -0.094251 0.220442 0.096 Uiso 0.700(7) 1 calc R U P A 1
H11N H 0.073072 -0.001099 0.280047 0.096 Uiso 0.700(7) 1 calc R U P A 1
H11O H -0.039649 -0.061644 0.246273 0.096 Uiso 0.700(7) 1 calc R U P A 1
C115 C 0.2504(19) 0.2656(19) 0.3722(12) 0.065(4) Uani 0.300(7) 1 d D U P A 2
C116 C 0.277(3) 0.326(2) 0.4420(13) 0.070(7) Uani 0.300(7) 1 d D U P A 2
H11P H 0.346358 0.334271 0.457431 0.105 Uiso 0.300(7) 1 calc R U P A 2
H11Q H 0.270014 0.386087 0.446765 0.105 Uiso 0.300(7) 1 calc R U P A 2
H11R H 0.231471 0.296229 0.467013 0.105 Uiso 0.300(7) 1 calc R U P A 2
C117 C 0.325(3) 0.314(3) 0.3367(18) 0.097(10) Uani 0.300(7) 1 d D U P A 2
H11S H 0.393660 0.324140 0.354902 0.145 Uiso 0.300(7) 1 calc R U P A 2
H11T H 0.312697 0.276244 0.291285 0.145 Uiso 0.300(7) 1 calc R U P A 2
H11U H 0.317226 0.374072 0.340946 0.145 Uiso 0.300(7) 1 calc R U P A 2
C118 C 0.271(3) 0.177(2) 0.3667(18) 0.083(7) Uani 0.300(7) 1 d D U P A 2
H11V H 0.341216 0.191783 0.385059 0.125 Uiso 0.300(7) 1 calc R U P A 2
H11W H 0.226165 0.143812 0.390100 0.125 Uiso 0.300(7) 1 calc R U P A 2
H11X H 0.260234 0.138333 0.321572 0.125 Uiso 0.300(7) 1 calc R U P A 2
C119 C -0.0481(18) 0.032(2) 0.1654(15) 0.060(6) Uani 0.300(7) 1 d D U P A 2
H11Y H -0.076887 -0.016247 0.123454 0.090 Uiso 0.300(7) 1 calc R U P A 2
H H -0.099608 0.030565 0.193714 0.090 Uiso 0.300(7) 1 calc R U P A 2
HA H -0.024427 0.092167 0.160281 0.090 Uiso 0.300(7) 1 calc R U P A 2
C120 C 0.128(2) 0.025(3) 0.159(2) 0.062(8) Uani 0.300(7) 1 d D U P A 2
H12D H 0.111767 -0.024591 0.117243 0.093 Uiso 0.300(7) 1 calc R U P A 2
H12E H 0.146329 0.084797 0.152678 0.093 Uiso 0.300(7) 1 calc R U P A 2
H12F H 0.185274 0.022135 0.184095 0.093 Uiso 0.300(7) 1 calc R U P A 2
C121 C 0.011(3) -0.0681(19) 0.2160(19) 0.060(7) Uani 0.300(7) 1 d D U P A 2
H12G H -0.012333 -0.124997 0.178720 0.091 Uiso 0.300(7) 1 calc R U P A 2
H12H H 0.070108 -0.067513 0.241191 0.091 Uiso 0.300(7) 1 calc R U P A 2
H12I H -0.042420 -0.065123 0.242486 0.091 Uiso 0.300(7) 1 calc R U P A 2

loop_
_atom_site_aniso_label
_atom_site_aniso_U_11
_atom_site_aniso_U_22
_atom_site_aniso_U_33
_atom_site_aniso_U_23
_atom_site_aniso_U_13
_atom_site_aniso_U_12
U1 0.03073(13) 0.03512(13) 0.03634(13) 0.01811(9) 0.00470(9) 0.00672(9)
U2 0.03647(14) 0.03718(13) 0.03499(13) 0.01706(10) 0.00505(9) 0.01100(10)
K1 0.0528(11) 0.0372(8) 0.0755(13) 0.0219(8) 0.0239(9) 0.0123(7)
Si1 0.0348(10) 0.0309(9) 0.0434(10) 0.0185(8) 0.0082(8) 0.0063(7)
Si2 0.0336(11) 0.0461(11) 0.0425(10) 0.0182(9) 0.0077(8) 0.0144(8)
Si3 0.0506(13) 0.0494(12) 0.0358(10) 0.0170(9) 0.0057(9) 0.0165(10)
Si4 0.0475(13) 0.0470(11) 0.0472(11) 0.0227(9) 0.0043(9) 0.0196(10)
Si5 0.0491(12) 0.0385(10) 0.0400(10) 0.0182(8) 0.0061(9) 0.0150(9)
Si6 0.0455(13) 0.0427(11) 0.0505(12) 0.0184(9) -0.0074(10) 0.0048(9)
Si7 0.0335(10) 0.0379(10) 0.0492(11) 0.0217(8) 0.0070(8) 0.0091(8)
Si8 0.0536(13) 0.0465(11) 0.0599(13) 0.0320(10) 0.0199(11) 0.0197(10)
O1 0.036(3) 0.035(3) 0.053(3) 0.026(2) 0.016(2) 0.002(2)
O2 0.042(3) 0.048(3) 0.048(3) 0.021(2) 0.011(2) 0.014(2)
O3 0.047(3) 0.042(3) 0.048(3) 0.026(2) 0.009(2) 0.014(2)
O4 0.058(4) 0.038(3) 0.044(3) 0.014(2) 0.010(3) 0.010(3)
O21 0.020(3) 0.067(4) 0.054(3) 0.022(3) 0.010(2) 0.019(2)
O22 0.046(3) 0.053(3) 0.040(3) 0.019(2) 0.007(2) 0.019(3)
O23 0.052(4) 0.057(4) 0.047(3) 0.021(3) 0.012(3) 0.022(3)
O24 0.039(3) 0.058(3) 0.051(3) 0.028(3) 0.014(2) 0.016(3)
O81 0.034(3) 0.054(3) 0.061(3) 0.034(3) 0.020(2) 0.026(2)
O82 0.047(3) 0.045(3) 0.048(3) 0.020(2) 0.013(3) 0.008(3)
O83 0.039(3) 0.059(4) 0.071(4) 0.041(3) 0.012(3) 0.017(3)
O84 0.044(3) 0.041(3) 0.069(4) 0.017(3) 0.008(3) 0.013(3)
O101 0.044(3) 0.043(3) 0.056(3) 0.030(3) 0.018(3) 0.010(2)
O102 0.061(4) 0.056(3) 0.080(4) 0.040(3) 0.031(3) 0.025(3)
O103 0.063(4) 0.048(3) 0.053(4) 0.023(3) 0.003(3) 0.013(3)
O104 0.050(4) 0.046(4) 0.053(4) 0.023(3) 0.007(3) 0.014(3)
O105 0.063(6) 0.056(5) 0.059(5) 0.024(5) 0.003(5) 0.020(5)
O106 0.058(5) 0.047(5) 0.058(5) 0.027(4) 0.008(5) 0.017(5)
N1 0.040(4) 0.040(3) 0.052(4) 0.019(3) 0.008(3) 0.013(3)
N2 0.045(4) 0.051(4) 0.034(3) 0.018(3) 0.008(3) 0.019(3)
N3 0.048(4) 0.044(4) 0.044(4) 0.021(3) -0.002(3) 0.009(3)
C1 0.036(4) 0.059(5) 0.068(6) 0.028(4) 0.019(4) 0.016(4)
C2 0.047(6) 0.112(11) 0.094(9) 0.045(8) 0.016(6) 0.037(6)
C3 0.064(7) 0.069(6) 0.071(6) 0.024(5) 0.031(5) 0.030(5)
C4 0.049(6) 0.070(7) 0.099(9) 0.047(6) 0.027(6) -0.001(5)
C5 0.049(5) 0.040(4) 0.059(5) 0.024(4) 0.009(4) 0.017(4)
C6 0.058(6) 0.045(4) 0.053(5) 0.018(4) 0.006(4) 0.016(4)
C7 0.076(8) 0.075(7) 0.065(6) 0.045(6) 0.008(5) 0.023(6)
C8 0.062(6) 0.051(5) 0.070(6) 0.019(4) 0.007(5) 0.027(5)
C9 0.055(5) 0.037(4) 0.052(5) 0.011(3) 0.008(4) 0.007(4)
C10 0.083(8) 0.037(4) 0.078(7) 0.022(5) 0.016(6) 0.004(5)
C11 0.091(9) 0.053(6) 0.079(8) 0.008(5) 0.019(7) 0.021(6)
C12 0.073(7) 0.060(6) 0.057(6) 0.006(5) -0.007(5) 0.018(5)
C21 0.039(4) 0.062(5) 0.044(4) 0.021(4) 0.001(3) 0.015(4)
C22 0.072(7) 0.051(5) 0.055(5) 0.015(4) 0.010(5) 0.009(5)
C23 0.063(6) 0.072(6) 0.051(5) 0.026(5) 0.020(4) 0.023(5)
C24 0.070(8) 0.110(10) 0.048(5) 0.025(6) 0.003(5) 0.038(7)
C25 0.066(6) 0.054(5) 0.052(5) 0.012(4) 0.008(4) 0.032(5)
C26 0.065(7) 0.047(5) 0.096(9) 0.030(5) 0.005(6) 0.011(5)
C27 0.087(9) 0.075(7) 0.083(8) 0.024(6) 0.011(7) 0.046(7)
C28 0.105(10) 0.069(7) 0.067(7) 0.000(6) 0.001(7) 0.050(7)
C29 0.044(5) 0.088(8) 0.067(6) 0.043(6) 0.022(5) 0.018(5)
C30 0.054(7) 0.146(14) 0.123(12) 0.087(11) 0.036(7) 0.047(8)
C31 0.075(9) 0.20(2) 0.075(8) 0.061(11) 0.041(7) 0.035(11)
C32 0.056(7) 0.106(11) 0.134(13) 0.058(10) 0.033(8) 0.010(7)
C41 0.060(6) 0.046(5) 0.070(6) 0.011(4) 0.013(5) 0.010(4)
C42 0.063(6) 0.063(6) 0.069(6) 0.032(5) 0.022(5) 0.015(5)
C43 0.088(9) 0.120(11) 0.043(5) 0.029(6) 0.007(5) 0.052(8)
C44 0.049(6) 0.075(7) 0.063(6) 0.008(5) -0.002(5) 0.007(5)
C45 0.049(5) 0.069(6) 0.052(5) 0.027(4) 0.015(4) 0.027(4)
C46 0.118(11) 0.117(11) 0.101(10) 0.078(9) 0.055(9) 0.088(10)
C61 0.079(7) 0.044(4) 0.050(5) 0.024(4) 0.007(4) 0.026(4)
C62 0.055(5) 0.054(5) 0.049(5) 0.028(4) 0.008(4) 0.006(4)
C63 0.068(6) 0.053(5) 0.052(5) 0.018(4) 0.014(4) 0.025(5)
C64 0.048(6) 0.068(6) 0.076(7) 0.032(5) -0.001(5) -0.006(5)
C65 0.053(6) 0.076(7) 0.070(7) 0.032(6) -0.017(5) 0.006(5)
C66 0.073(8) 0.039(5) 0.111(10) 0.018(6) -0.003(7) 0.008(5)
C81 0.044(5) 0.043(4) 0.053(5) 0.023(4) 0.018(4) 0.008(3)
C82 0.060(6) 0.047(5) 0.069(6) 0.019(4) 0.012(5) 0.002(4)
C83 0.075(7) 0.068(6) 0.082(7) 0.049(6) 0.036(6) 0.017(5)
C84 0.050(6) 0.075(7) 0.078(7) 0.035(6) 0.026(5) 0.024(5)
C85 0.057(7) 0.115(10) 0.094(9) 0.079(8) 0.012(6) 0.033(7)
C86 0.089(9) 0.114(10) 0.067(7) 0.045(7) -0.022(6) -0.009(8)
C87 0.059(6) 0.065(6) 0.092(8) 0.051(6) 0.020(6) 0.018(5)
C88 0.092(10) 0.161(14) 0.159(14) 0.116(12) 0.027(9) 0.067(10)
C89 0.053(5) 0.037(4) 0.068(6) 0.013(4) 0.013(4) 0.011(4)
C90 0.074(8) 0.079(8) 0.067(7) 0.013(6) -0.010(6) 0.028(6)
C91 0.078(8) 0.058(6) 0.071(7) 0.020(5) 0.029(6) 0.033(5)
C92 0.075(8) 0.045(5) 0.122(11) 0.013(6) 0.025(8) 0.001(5)
C101 0.083(6) 0.084(6) 0.123(7) 0.053(5) 0.060(5) 0.035(5)
C102 0.091(8) 0.090(8) 0.087(8) 0.056(7) 0.045(7) 0.023(7)
C103 0.112(12) 0.119(12) 0.160(13) 0.046(11) 0.072(11) 0.037(11)
C104 0.084(11) 0.121(13) 0.174(15) 0.090(11) 0.040(11) 0.034(10)
C105 0.087(14) 0.089(13) 0.114(15) 0.077(11) 0.057(13) 0.047(12)
C106 0.079(13) 0.098(13) 0.147(15) 0.062(12) 0.049(13) 0.040(12)
C107 0.065(6) 0.062(5) 0.053(5) 0.020(4) 0.005(5) 0.014(5)
C108 0.082(8) 0.065(7) 0.052(6) 0.012(6) -0.002(6) 0.020(7)
C109 0.081(10) 0.092(10) 0.057(8) 0.033(7) -0.002(7) 0.019(8)
C110 0.073(9) 0.085(9) 0.082(9) 0.012(8) -0.001(8) 0.016(8)
C111 0.062(4) 0.051(4) 0.055(4) 0.019(3) 0.009(4) 0.017(3)
C112 0.077(9) 0.058(7) 0.062(8) 0.016(6) 0.003(7) 0.006(7)
C113 0.079(10) 0.047(9) 0.090(12) 0.007(9) 0.024(9) 0.024(7)
C114 0.078(9) 0.041(7) 0.073(9) 0.023(7) 0.010(7) 0.017(6)
C115 0.068(7) 0.062(6) 0.059(6) 0.018(6) 0.000(6) 0.019(6)
C116 0.076(12) 0.069(11) 0.054(11) 0.011(10) 0.000(10) 0.018(11)
C117 0.082(15) 0.093(15) 0.087(15) 0.011(14) -0.007(14) 0.012(14)
C118 0.078(11) 0.081(11) 0.072(11) 0.011(10) -0.004(10) 0.018(10)
C119 0.070(11) 0.044(10) 0.061(11) 0.019(9) 0.002(10) 0.010(9)
C120 0.071(13) 0.044(13) 0.059(14) 0.004(13) 0.018(12) 0.014(11)
C121 0.069(13) 0.038(12) 0.070(14) 0.012(12) 0.003(13) 0.018(11)

loop_
_atom_type_symbol
_atom_type_description
_atom_type_scat_dispersion_real
_atom_type_scat_dispersion_imag
_atom_type_scat_source
C C 0.0181 0.0091 'International Tables Vol C Tables 4.2.6.8 and 6.1.1.4'
H H 0.0000 0.0000 'International Tables Vol C Tables 4.2.6.8 and 6.1.1.4'
K K 0.3868 1.0657 'International Tables Vol C Tables 4.2.6.8 and 6.1.1.4'
N N 0.0311 0.0180 'International Tables Vol C Tables 4.2.6.8 and 6.1.1.4'
O O 0.0492 0.0322 'International Tables Vol C Tables 4.2.6.8 and 6.1.1.4'
Si Si 0.2541 0.3302 'International Tables Vol C Tables 4.2.6.8 and 6.1.1.4'
U U -4.3638 13.4090 'International Tables Vol C Tables 4.2.6.8 and 6.1.1.4'

loop_
_exptl_crystal_face_index_h
_exptl_crystal_face_index_k
_exptl_crystal_face_index_l
_exptl_crystal_face_perp_dist
-2 1 1 0.1334
0 -1 2 0.0499
0 1 -1 0.0656
0 -1 1 0.0469
2 0 -1 0.1332
-2 1 0 0.1318
0 -1 0 0.0403
0 1 0 0.0667
0 1 1 0.0585
0 -1 -1 0.0369
-8 2 -6 0.1125
2 -1 1 0.1323
6 -9 -2 0.0959
-1 2 -14 0.0313
1 -1 14 0.0544
7 -5 -7 0.1010
-8 7 -3 0.1255
0 8 -12 0.0565
6 2 -10 0.1028
7 -8 6 0.1148
9 -3 -4 0.1259

loop_
_geom_angle_atom_site_label_1
_geom_angle_atom_site_label_2
_geom_angle_atom_site_label_3
_geom_angle
_geom_angle_site_symmetry_1
_geom_angle_site_symmetry_3
_geom_angle_publ_flag
K1 U1 U2 57.94(3) . . ?
Si4 U1 U2 94.76(4) . . ?
Si4 U1 K1 110.90(5) . . ?
O1 U1 U2 110.76(15) . . ?
O1 U1 K1 151.30(16) . . ?
O1 U1 Si4 95.64(16) . . ?
O1 U1 O21 110.4(2) . . ?
O1 U1 N2 113.1(2) . . ?
O21 U1 U2 107.58(17) . . ?
O21 U1 K1 57.19(17) . . ?
O21 U1 Si4 135.82(16) . . ?
O21 U1 N2 107.2(2) . . ?
N1 U1 U2 13.0(2) . . ?
N1 U1 K1 44.9(2) . . ?
N1 U1 Si4 98.9(2) . . ?
N1 U1 O1 122.2(2) . . ?
N1 U1 O21 96.5(3) . . ?
N1 U1 N2 105.5(3) . . ?
N2 U1 U2 107.52(18) . . ?
N2 U1 K1 95.57(18) . . ?
N2 U1 Si4 28.62(18) . . ?
K1 U2 U1 60.03(3) . . ?
Si5 U2 U1 92.04(4) . . ?
Si5 U2 K1 113.31(5) . . ?
O81 U2 U1 110.19(17) . . ?
O81 U2 K1 149.73(16) . . ?
O81 U2 Si5 94.81(15) . . ?
O81 U2 O101 110.6(2) . . ?
O81 U2 N3 112.5(3) . . ?
O101 U2 U1 107.38(16) . . ?
O101 U2 K1 54.38(16) . . ?
O101 U2 Si5 139.23(17) . . ?
O101 U2 N3 111.2(2) . . ?
N1 U2 U1 13.0(2) . . ?
N1 U2 K1 47.1(2) . . ?
N1 U2 Si5 98.2(2) . . ?
N1 U2 O81 120.7(3) . . ?
N1 U2 O101 95.6(3) . . ?
N1 U2 N3 105.0(3) . . ?
N3 U2 U1 104.71(18) . . ?
N3 U2 K1 97.7(2) . . ?
N3 U2 Si5 28.06(19) . . ?
U2 K1 U1 62.04(3) . . ?
Si2 K1 U1 58.90(4) . . ?
Si2 K1 U2 111.73(6) . . ?
Si8 K1 U1 113.42(7) . . ?
Si8 K1 U2 60.62(5) . . ?
Si8 K1 Si2 171.99(8) . . ?
O21 K1 U1 33.97(9) . . ?
O21 K1 U2 91.13(10) . . ?
O21 K1 Si2 24.96(9) . . ?
O21 K1 Si8 147.39(12) . . ?
O24 K1 U1 82.09(13) . . ?
O24 K1 U2 134.56(13) . . ?
O24 K1 Si2 24.11(12) . . ?
O24 K1 Si8 163.90(14) . . ?
O24 K1 O21 48.30(15) . . ?
O24 K1 O101 167.91(17) . . ?
O24 K1 O102 138.16(19) . . ?
O24 K1 N1 108.83(19) . . ?
O101 K1 U1 92.14(11) . . ?
O101 K1 U2 34.82(10) . . ?
O101 K1 Si2 146.54(12) . . ?
O101 K1 Si8 25.85(10) . . ?
O101 K1 O21 124.61(14) . . ?
O102 K1 U1 138.54(15) . . ?
O102 K1 U2 84.72(14) . . ?
O102 K1 Si2 162.19(15) . . ?
O102 K1 Si8 25.78(13) . . ?
O102 K1 O21 171.52(19) . . ?
O102 K1 O101 50.26(16) . . ?
O102 K1 N1 113.0(2) . . ?
N1 K1 U1 30.33(14) . . ?
N1 K1 U2 31.72(14) . . ?
N1 K1 Si2 84.72(15) . . ?
N1 K1 Si8 87.27(15) . . ?
N1 K1 O21 61.32(17) . . ?
N1 K1 O101 63.30(17) . . ?
O1 Si1 O2 112.3(3) . . ?
O1 Si1 O3 113.3(3) . . ?
O1 Si1 O4 104.7(3) . . ?
O2 Si1 O3 105.8(3) . . ?
O2 Si1 O4 107.7(3) . . ?
O3 Si1 O4 113.1(3) . . ?
O21 Si2 K1 62.0(2) . . ?
O21 Si2 O22 113.8(3) . . ?
O21 Si2 O23 113.6(4) . . ?
O21 Si2 O24 104.1(3) . . ?
O22 Si2 K1 115.4(2) . . ?
O22 Si2 O24 111.3(3) . . ?
O23 Si2 K1 135.3(3) . . ?
O23 Si2 O22 106.8(3) . . ?
O23 Si2 O24 107.1(3) . . ?
O24 Si2 K1 44.2(2) . . ?
N2 Si3 C41 108.9(4) . . ?
N2 Si3 C42 110.7(4) . . ?
N2 Si3 C43 115.0(5) . . ?
C41 Si3 C42 106.7(5) . . ?
C41 Si3 C43 108.0(6) . . ?
C42 Si3 C43 107.3(6) . . ?
N2 Si4 U1 39.9(2) . . ?
N2 Si4 C44 112.8(5) . . ?
N2 Si4 C45 107.5(4) . . ?
N2 Si4 C46 114.6(5) . . ?
C44 Si4 U1 119.0(4) . . ?
C44 Si4 C45 107.4(5) . . ?
C45 Si4 U1 68.2(3) . . ?
C46 Si4 U1 132.5(6) . . ?
C46 Si4 C44 107.9(7) . . ?
C46 Si4 C45 106.2(6) . . ?
N3 Si5 U2 38.9(2) . . ?
N3 Si5 C61 114.2(4) . . ?
N3 Si5 C62 108.0(4) . . ?
N3 Si5 C63 112.9(4) . . ?
C61 Si5 U2 133.3(3) . . ?
C61 Si5 C62 106.3(5) . . ?
C62 Si5 U2 69.9(3) . . ?
C63 Si5 U2 117.1(3) . . ?
C63 Si5 C61 108.7(4) . . ?
C63 Si5 C62 106.3(5) . . ?
N3 Si6 C64 110.3(4) . . ?
N3 Si6 C65 114.9(4) . . ?
N3 Si6 C66 107.7(5) . . ?
C64 Si6 C65 107.0(6) . . ?
C66 Si6 C64 107.6(6) . . ?
C66 Si6 C65 109.2(6) . . ?
O81 Si7 O82 113.8(3) . . ?
O81 Si7 O83 112.5(4) . . ?
O81 Si7 O84 104.0(3) . . ?
O82 Si7 O83 104.9(3) . . ?
O84 Si7 O82 107.7(4) . . ?
O84 Si7 O83 114.1(4) . . ?
O101 Si8 K1 59.8(2) . . ?
O101 Si8 O102 105.8(3) . . ?
O101 Si8 O104 108.6(4) . . ?
O101 Si8 O105 99.5(8) . . ?
O101 Si8 O106 123.1(8) . . ?
O102 Si8 K1 50.0(2) . . ?
O102 Si8 O104 100.7(4) . . ?
O102 Si8 O105 93.5(9) . . ?
O103 Si8 K1 122.2(4) . . ?
O103 Si8 O101 119.5(4) . . ?
O103 Si8 O102 115.5(5) . . ?
O103 Si8 O104 105.0(5) . . ?
O104 Si8 K1 131.2(3) . . ?
O105 Si8 K1 83.1(8) . . ?
O106 Si8 K1 172.3(8) . . ?
O106 Si8 O102 124.0(9) . . ?
O106 Si8 O105 102.7(10) . . ?
Si1 O1 U1 148.2(4) . . ?
C1 O2 Si1 132.2(6) . . ?
C5 O3 Si1 132.8(5) . . ?
C9 O4 Si1 130.8(6) . . ?
U1 O21 K1 88.8(2) . . ?
Si2 O21 U1 175.9(4) . . ?
Si2 O21 K1 93.0(3) . . ?
C21 O22 Si2 133.1(6) . . ?
C25 O23 Si2 132.5(6) . . ?
Si2 O24 K1 111.6(3) . . ?
C29 O24 K1 120.4(6) . . ?
C29 O24 Si2 127.8(7) . . ?
Si7 O81 U2 149.7(4) . . ?
C81 O82 Si7 131.7(6) . . ?
C85 O83 Si7 132.9(7) . . ?
C89 O84 Si7 130.8(6) . . ?
U2 O101 K1 90.80(18) . . ?
Si8 O101 U2 173.1(4) . . ?
Si8 O101 K1 94.4(3) . . ?
Si8 O102 K1 104.2(3) . . ?
C101 O102 K1 123.0(6) . . ?
C101 O102 Si8 131.5(7) . . ?
C107 O103 Si8 131.3(8) . . ?
C111 O104 Si8 130.0(7) . . ?
C115 O105 Si8 137.5(19) . . ?
C111 O106 Si8 129.9(12) . . ?
U1 N1 U2 154.0(4) . . ?
U1 N1 K1 104.8(3) . . ?
U2 N1 K1 101.2(3) . . ?
Si3 N2 U1 121.0(4) . . ?
Si3 N2 Si4 127.3(4) . . ?
Si4 N2 U1 111.5(3) . . ?
Si5 N3 U2 113.1(4) . . ?
Si6 N3 U2 120.4(4) . . ?
Si6 N3 Si5 125.3(4) . . ?
O2 C1 C2 104.7(8) . . ?
O2 C1 C3 111.1(7) . . ?
O2 C1 C4 109.3(8) . . ?
C3 C1 C2 111.3(10) . . ?
C3 C1 C4 110.1(9) . . ?
C4 C1 C2 110.2(9) . . ?
C1 C2 H2A 109.5 . . ?
C1 C2 H2B 109.5 . . ?
C1 C2 H2C 109.5 . . ?
H2A C2 H2B 109.5 . . ?
H2A C2 H2C 109.5 . . ?
H2B C2 H2C 109.5 . . ?
C1 C3 H3A 109.5 . . ?
C1 C3 H3B 109.5 . . ?
C1 C3 H3C 109.5 . . ?
H3A C3 H3B 109.5 . . ?
H3A C3 H3C 109.5 . . ?
H3B C3 H3C 109.5 . . ?
C1 C4 H4A 109.5 . . ?
C1 C4 H4B 109.5 . . ?
C1 C4 H4C 109.5 . . ?
H4A C4 H4B 109.5 . . ?
H4A C4 H4C 109.5 . . ?
H4B C4 H4C 109.5 . . ?
O3 C5 C6 110.1(7) . . ?
O3 C5 C7 105.5(8) . . ?
O3 C5 C8 110.3(8) . . ?
C6 C5 C7 109.3(8) . . ?
C8 C5 C6 110.4(8) . . ?
C8 C5 C7 111.2(8) . . ?
C5 C6 H6A 109.5 . . ?
C5 C6 H6B 109.5 . . ?
C5 C6 H6C 109.5 . . ?
H6A C6 H6B 109.5 . . ?
H6A C6 H6C 109.5 . . ?
H6B C6 H6C 109.5 . . ?
C5 C7 H7A 109.5 . . ?
C5 C7 H7B 109.5 . . ?
C5 C7 H7C 109.5 . . ?
H7A C7 H7B 109.5 . . ?
H7A C7 H7C 109.5 . . ?
H7B C7 H7C 109.5 . . ?
C5 C8 H8A 109.5 . . ?
C5 C8 H8B 109.5 . . ?
C5 C8 H8C 109.5 . . ?
H8A C8 H8B 109.5 . . ?
H8A C8 H8C 109.5 . . ?
H8B C8 H8C 109.5 . . ?
O4 C9 C10 112.1(8) . . ?
O4 C9 C11 104.7(8) . . ?
O4 C9 C12 108.5(8) . . ?
C10 C9 C11 109.9(9) . . ?
C10 C9 C12 110.7(9) . . ?
C12 C9 C11 110.9(9) . . ?
C9 C10 H10A 109.5 . . ?
C9 C10 H10B 109.5 . . ?
C9 C10 H10C 109.5 . . ?
H10A C10 H10B 109.5 . . ?
H10A C10 H10C 109.5 . . ?
H10B C10 H10C 109.5 . . ?
C9 C11 H11A 109.5 . . ?
C9 C11 H11B 109.5 . . ?
C9 C11 H11C 109.5 . . ?
H11A C11 H11B 109.5 . . ?
H11A C11 H11C 109.5 . . ?
H11B C11 H11C 109.5 . . ?
C9 C12 H12A 109.5 . . ?
C9 C12 H12B 109.5 . . ?
C9 C12 H12C 109.5 . . ?
H12A C12 H12B 109.5 . . ?
H12A C12 H12C 109.5 . . ?
H12B C12 H12C 109.5 . . ?
O22 C21 C22 111.6(7) . . ?
O22 C21 C23 109.2(8) . . ?
O22 C21 C24 105.9(8) . . ?
C23 C21 C22 109.3(9) . . ?
C23 C21 C24 109.2(9) . . ?
C24 C21 C22 111.4(9) . . ?
C21 C22 H22A 109.5 . . ?
C21 C22 H22B 109.5 . . ?
C21 C22 H22C 109.5 . . ?
H22A C22 H22B 109.5 . . ?
H22A C22 H22C 109.5 . . ?
H22B C22 H22C 109.5 . . ?
C21 C23 H23A 109.5 . . ?
C21 C23 H23B 109.5 . . ?
C21 C23 H23C 109.5 . . ?
H23A C23 H23B 109.5 . . ?
H23A C23 H23C 109.5 . . ?
H23B C23 H23C 109.5 . . ?
C21 C24 H24A 109.5 . . ?
C21 C24 H24B 109.5 . . ?
C21 C24 H24C 109.5 . . ?
H24A C24 H24B 109.5 . . ?
H24A C24 H24C 109.5 . . ?
H24B C24 H24C 109.5 . . ?
O23 C25 C26 109.3(8) . . ?
O23 C25 C27 109.8(9) . . ?
O23 C25 C28 106.2(9) . . ?
C27 C25 C26 109.6(10) . . ?
C28 C25 C26 111.9(10) . . ?
C28 C25 C27 110.0(9) . . ?
C25 C26 H26A 109.5 . . ?
C25 C26 H26B 109.5 . . ?
C25 C26 H26C 109.5 . . ?
H26A C26 H26B 109.5 . . ?
H26A C26 H26C 109.5 . . ?
H26B C26 H26C 109.5 . . ?
C25 C27 H27A 109.5 . . ?
C25 C27 H27B 109.5 . . ?
C25 C27 H27C 109.5 . . ?
H27A C27 H27B 109.5 . . ?
H27A C27 H27C 109.5 . . ?
H27B C27 H27C 109.5 . . ?
C25 C28 H28A 109.5 . . ?
C25 C28 H28B 109.5 . . ?
C25 C28 H28C 109.5 . . ?
H28A C28 H28B 109.5 . . ?
H28A C28 H28C 109.5 . . ?
H28B C28 H28C 109.5 . . ?
O24 C29 C30 111.3(8) . . ?
O24 C29 C31 107.2(9) . . ?
O24 C29 C32 104.0(10) . . ?
C30 C29 C31 112.0(13) . . ?
C30 C29 C32 112.5(12) . . ?
C32 C29 C31 109.3(12) . . ?
C29 C30 H30A 109.5 . . ?
C29 C30 H30B 109.5 . . ?
C29 C30 H30C 109.5 . . ?
H30A C30 H30B 109.5 . . ?
H30A C30 H30C 109.5 . . ?
H30B C30 H30C 109.5 . . ?
C29 C31 H31A 109.5 . . ?
C29 C31 H31B 109.5 . . ?
C29 C31 H31C 109.5 . . ?
H31A C31 H31B 109.5 . . ?
H31A C31 H31C 109.5 . . ?
H31B C31 H31C 109.5 . . ?
C29 C32 H32A 109.5 . . ?
C29 C32 H32B 109.5 . . ?
C29 C32 H32C 109.5 . . ?
H32A C32 H32B 109.5 . . ?
H32A C32 H32C 109.5 . . ?
H32B C32 H32C 109.5 . . ?
Si3 C41 H41A 109.5 . . ?
Si3 C41 H41B 109.5 . . ?
Si3 C41 H41C 109.5 . . ?
H41A C41 H41B 109.5 . . ?
H41A C41 H41C 109.5 . . ?
H41B C41 H41C 109.5 . . ?
Si3 C42 H42A 109.5 . . ?
Si3 C42 H42B 109.5 . . ?
Si3 C42 H42C 109.5 . . ?
H42A C42 H42B 109.5 . . ?
H42A C42 H42C 109.5 . . ?
H42B C42 H42C 109.5 . . ?
Si3 C43 H43A 109.5 . . ?
Si3 C43 H43B 109.5 . . ?
Si3 C43 H43C 109.5 . . ?
H43A C43 H43B 109.5 . . ?
H43A C43 H43C 109.5 . . ?
H43B C43 H43C 109.5 . . ?
Si4 C44 H44A 109.5 . . ?
Si4 C44 H44B 109.5 . . ?
Si4 C44 H44C 109.5 . . ?
H44A C44 H44B 109.5 . . ?
H44A C44 H44C 109.5 . . ?
H44B C44 H44C 109.5 . . ?
Si4 C45 H45A 109.5 . . ?
Si4 C45 H45B 109.5 . . ?
Si4 C45 H45C 109.5 . . ?
H45A C45 H45B 109.5 . . ?
H45A C45 H45C 109.5 . . ?
H45B C45 H45C 109.5 . . ?
Si4 C46 H46A 109.5 . . ?
Si4 C46 H46B 109.5 . . ?
Si4 C46 H46C 109.5 . . ?
H46A C46 H46B 109.5 . . ?
H46A C46 H46C 109.5 . . ?
H46B C46 H46C 109.5 . . ?
Si5 C61 H61A 109.5 . . ?
Si5 C61 H61B 109.5 . . ?
Si5 C61 H61C 109.5 . . ?
H61A C61 H61B 109.5 . . ?
H61A C61 H61C 109.5 . . ?
H61B C61 H61C 109.5 . . ?
Si5 C62 H62A 109.5 . . ?
Si5 C62 H62B 109.5 . . ?
Si5 C62 H62C 109.5 . . ?
H62A C62 H62B 109.5 . . ?
H62A C62 H62C 109.5 . . ?
H62B C62 H62C 109.5 . . ?
Si5 C63 H63A 109.5 . . ?
Si5 C63 H63B 109.5 . . ?
Si5 C63 H63C 109.5 . . ?
H63A C63 H63B 109.5 . . ?
H63A C63 H63C 109.5 . . ?
H63B C63 H63C 109.5 . . ?
Si6 C64 H64A 109.5 . . ?
Si6 C64 H64B 109.5 . . ?
Si6 C64 H64C 109.5 . . ?
H64A C64 H64B 109.5 . . ?
H64A C64 H64C 109.5 . . ?
H64B C64 H64C 109.5 . . ?
Si6 C65 H65A 109.5 . . ?
Si6 C65 H65B 109.5 . . ?
Si6 C65 H65C 109.5 . . ?
H65A C65 H65B 109.5 . . ?
H65A C65 H65C 109.5 . . ?
H65B C65 H65C 109.5 . . ?
Si6 C66 H66A 109.5 . . ?
Si6 C66 H66B 109.5 . . ?
Si6 C66 H66C 109.5 . . ?
H66A C66 H66B 109.5 . . ?
H66A C66 H66C 109.5 . . ?
H66B C66 H66C 109.5 . . ?
O82 C81 C82 109.3(7) . . ?
O82 C81 C83 105.4(8) . . ?
O82 C81 C84 110.8(7) . . ?
C83 C81 C82 109.0(8) . . ?
C83 C81 C84 110.5(8) . . ?
C84 C81 C82 111.6(9) . . ?
C81 C82 H82A 109.5 . . ?
C81 C82 H82B 109.5 . . ?
C81 C82 H82C 109.5 . . ?
H82A C82 H82B 109.5 . . ?
H82A C82 H82C 109.5 . . ?
H82B C82 H82C 109.5 . . ?
C81 C83 H83A 109.5 . . ?
C81 C83 H83B 109.5 . . ?
C81 C83 H83C 109.5 . . ?
H83A C83 H83B 109.5 . . ?
H83A C83 H83C 109.5 . . ?
H83B C83 H83C 109.5 . . ?
C81 C84 H84A 109.5 . . ?
C81 C84 H84B 109.5 . . ?
C81 C84 H84C 109.5 . . ?
H84A C84 H84B 109.5 . . ?
H84A C84 H84C 109.5 . . ?
H84B C84 H84C 109.5 . . ?
O83 C85 C86 108.5(11) . . ?
O83 C85 C87 108.9(9) . . ?
O83 C85 C88 105.9(11) . . ?
C86 C85 C87 110.3(11) . . ?
C88 C85 C86 111.4(14) . . ?
C88 C85 C87 111.7(12) . . ?
C85 C86 H86A 109.5 . . ?
C85 C86 H86B 109.5 . . ?
C85 C86 H86C 109.5 . . ?
H86A C86 H86B 109.5 . . ?
H86A C86 H86C 109.5 . . ?
H86B C86 H86C 109.5 . . ?
C85 C87 H87A 109.5 . . ?
C85 C87 H87B 109.5 . . ?
C85 C87 H87C 109.5 . . ?
H87A C87 H87B 109.5 . . ?
H87A C87 H87C 109.5 . . ?
H87B C87 H87C 109.5 . . ?
C85 C88 H88A 109.5 . . ?
C85 C88 H88B 109.5 . . ?
C85 C88 H88C 109.5 . . ?
H88A C88 H88B 109.5 . . ?
H88A C88 H88C 109.5 . . ?
H88B C88 H88C 109.5 . . ?
O84 C89 C90 108.2(8) . . ?
O84 C89 C91 110.7(8) . . ?
O84 C89 C92 104.0(8) . . ?
C90 C89 C91 111.2(10) . . ?
C90 C89 C92 112.7(11) . . ?
C91 C89 C92 109.8(9) . . ?
C89 C90 H90A 109.5 . . ?
C89 C90 H90B 109.5 . . ?
C89 C90 H90C 109.5 . . ?
H90A C90 H90B 109.5 . . ?
H90A C90 H90C 109.5 . . ?
H90B C90 H90C 109.5 . . ?
C89 C91 H91A 109.5 . . ?
C89 C91 H91B 109.5 . . ?
C89 C91 H91C 109.5 . . ?
H91A C91 H91B 109.5 . . ?
H91A C91 H91C 109.5 . . ?
H91B C91 H91C 109.5 . . ?
C89 C92 H92A 109.5 . . ?
C89 C92 H92B 109.5 . . ?
C89 C92 H92C 109.5 . . ?
H92A C92 H92B 109.5 . . ?
H92A C92 H92C 109.5 . . ?
H92B C92 H92C 109.5 . . ?
O102 C101 C102 115.2(10) . . ?
O102 C101 C103 113.2(13) . . ?
O102 C101 C104 97.3(13) . . ?
O102 C101 C105 98.7(17) . . ?
O102 C101 C106 118(2) . . ?
C102 C101 C103 123.6(16) . . ?
C102 C101 C104 102.9(14) . . ?
C102 C101 C105 93.0(17) . . ?
C103 C101 C104 97.8(17) . . ?
C106 C101 C102 122(2) . . ?
C106 C101 C105 101(2) . . ?
C101 C102 H10D 109.5 . . ?
C101 C102 H10E 109.5 . . ?
C101 C102 H10F 109.5 . . ?
H10D C102 H10E 109.5 . . ?
H10D C102 H10F 109.5 . . ?
H10E C102 H10F 109.5 . . ?
C101 C103 H10G 109.5 . . ?
C101 C103 H10H 109.5 . . ?
C101 C103 H10I 109.5 . . ?
H10G C103 H10H 109.5 . . ?
H10G C103 H10I 109.5 . . ?
H10H C103 H10I 109.5 . . ?
C101 C104 H10J 109.5 . . ?
C101 C104 H10K 109.5 . . ?
C101 C104 H10L 109.5 . . ?
H10J C104 H10K 109.5 . . ?
H10J C104 H10L 109.5 . . ?
H10K C104 H10L 109.5 . . ?
C101 C105 H10M 109.5 . . ?
C101 C105 H10N 109.5 . . ?
C101 C105 H10O 109.5 . . ?
H10M C105 H10N 109.5 . . ?
H10M C105 H10O 109.5 . . ?
H10N C105 H10O 109.5 . . ?
C101 C106 H10P 109.5 . . ?
C101 C106 H10Q 109.5 . . ?
C101 C106 H10R 109.5 . . ?
H10P C106 H10Q 109.5 . . ?
H10P C106 H10R 109.5 . . ?
H10Q C106 H10R 109.5 . . ?
O103 C107 C108 110.3(11) . . ?
O103 C107 C109 105.4(11) . . ?
O103 C107 C110 102.3(12) . . ?
C109 C107 C108 112.0(10) . . ?
C110 C107 C108 111.7(11) . . ?
C110 C107 C109 114.4(11) . . ?
C107 C108 H10S 109.5 . . ?
C107 C108 H10T 109.5 . . ?
C107 C108 H10U 109.5 . . ?
H10S C108 H10T 109.5 . . ?
H10S C108 H10U 109.5 . . ?
H10T C108 H10U 109.5 . . ?
C107 C109 H10V 109.5 . . ?
C107 C109 H10W 109.5 . . ?
C107 C109 H10X 109.5 . . ?
H10V C109 H10W 109.5 . . ?
H10V C109 H10X 109.5 . . ?
H10W C109 H10X 109.5 . . ?
C107 C110 H11D 109.5 . . ?
C107 C110 H11E 109.5 . . ?
C107 C110 H11F 109.5 . . ?
H11D C110 H11E 109.5 . . ?
H11D C110 H11F 109.5 . . ?
H11E C110 H11F 109.5 . . ?
O104 C111 C112 105.8(10) . . ?
O104 C111 C113 111.6(11) . . ?
O104 C111 C114 110.9(10) . . ?
O106 C111 C119 101.7(16) . . ?
O106 C111 C120 105(2) . . ?
O106 C111 C121 101.5(18) . . ?
C113 C111 C112 109.6(10) . . ?
C113 C111 C114 111.3(11) . . ?
C114 C111 C112 107.6(9) . . ?
C120 C111 C119 114.2(13) . . ?
C121 C111 C119 115.4(13) . . ?
C121 C111 C120 116.2(13) . . ?
C111 C112 H11G 109.5 . . ?
C111 C112 H11H 109.5 . . ?
C111 C112 H11I 109.5 . . ?
H11G C112 H11H 109.5 . . ?
H11G C112 H11I 109.5 . . ?
H11H C112 H11I 109.5 . . ?
C111 C113 H11J 109.5 . . ?
C111 C113 H11K 109.5 . . ?
C111 C113 H11L 109.5 . . ?
H11J C113 H11K 109.5 . . ?
H11J C113 H11L 109.5 . . ?
H11K C113 H11L 109.5 . . ?
C111 C114 H11M 109.5 . . ?
C111 C114 H11N 109.5 . . ?
C111 C114 H11O 109.5 . . ?
H11M C114 H11N 109.5 . . ?
H11M C114 H11O 109.5 . . ?
H11N C114 H11O 109.5 . . ?
O105 C115 C116 112(2) . . ?
O105 C115 C117 111(3) . . ?
O105 C115 C118 113(3) . . ?
C116 C115 C117 106.6(18) . . ?
C116 C115 C118 107.3(17) . . ?
C118 C115 C117 106.3(18) . . ?
C115 C116 H11P 109.5 . . ?
C115 C116 H11Q 109.5 . . ?
C115 C116 H11R 109.5 . . ?
H11P C116 H11Q 109.5 . . ?
H11P C116 H11R 109.5 . . ?
H11Q C116 H11R 109.5 . . ?
C115 C117 H11S 109.5 . . ?
C115 C117 H11T 109.5 . . ?
C115 C117 H11U 109.5 . . ?
H11S C117 H11T 109.5 . . ?
H11S C117 H11U 109.5 . . ?
H11T C117 H11U 109.5 . . ?
C115 C118 H11V 109.5 . . ?
C115 C118 H11W 109.5 . . ?
C115 C118 H11X 109.5 . . ?
H11V C118 H11W 109.5 . . ?
H11V C118 H11X 109.5 . . ?
H11W C118 H11X 109.5 . . ?
C111 C119 H11Y 109.5 . . ?
C111 C119 H 109.5 . . ?
C111 C119 HA 109.5 . . ?
H11Y C119 H 109.5 . . ?
H11Y C119 HA 109.5 . . ?
H C119 HA 109.5 . . ?
C111 C120 H12D 109.5 . . ?
C111 C120 H12E 109.5 . . ?
C111 C120 H12F 109.5 . . ?
H12D C120 H12E 109.5 . . ?
H12D C120 H12F 109.5 . . ?
H12E C120 H12F 109.5 . . ?
C111 C121 H12G 109.5 . . ?
C111 C121 H12H 109.5 . . ?
C111 C121 H12I 109.5 . . ?
H12G C121 H12H 109.5 . . ?
H12G C121 H12I 109.5 . . ?
H12H C121 H12I 109.5 . . ?

loop_
_geom_bond_atom_site_label_1
_geom_bond_atom_site_label_2
_geom_bond_distance
_geom_bond_site_symmetry_2
_geom_bond_publ_flag
U1 U2 4.0160(3) . ?
U1 K1 3.9387(19) . ?
U1 Si4 3.354(2) . ?
U1 O1 2.183(5) . ?
U1 O21 2.201(5) . ?
U1 N1 2.057(7) . ?
U1 N2 2.311(7) . ?
U2 K1 3.853(2) . ?
U2 Si5 3.368(2) . ?
U2 O81 2.191(5) . ?
U2 O101 2.200(5) . ?
U2 N1 2.065(7) . ?
U2 N3 2.298(7) . ?
K1 Si2 3.744(3) . ?
K1 Si8 3.616(3) . ?
K1 O21 3.311(7) . ?
K1 O24 2.810(7) . ?
K1 O101 3.133(6) . ?
K1 O102 2.857(7) . ?
K1 N1 2.876(7) . ?
Si1 O1 1.596(5) . ?
Si1 O2 1.619(6) . ?
Si1 O3 1.628(6) . ?
Si1 O4 1.636(6) . ?
Si2 O21 1.582(5) . ?
Si2 O22 1.626(6) . ?
Si2 O23 1.615(7) . ?
Si2 O24 1.646(6) . ?
Si3 N2 1.706(7) . ?
Si3 C41 1.872(11) . ?
Si3 C42 1.886(11) . ?
Si3 C43 1.887(11) . ?
Si4 N2 1.727(7) . ?
Si4 C44 1.862(11) . ?
Si4 C45 1.877(9) . ?
Si4 C46 1.862(11) . ?
Si5 N3 1.722(7) . ?
Si5 C61 1.869(9) . ?
Si5 C62 1.894(10) . ?
Si5 C63 1.864(10) . ?
Si6 N3 1.721(7) . ?
Si6 C64 1.860(12) . ?
Si6 C65 1.872(10) . ?
Si6 C66 1.860(11) . ?
Si7 O81 1.580(6) . ?
Si7 O82 1.624(6) . ?
Si7 O83 1.633(6) . ?
Si7 O84 1.622(7) . ?
Si8 O101 1.581(5) . ?
Si8 O102 1.622(7) . ?
Si8 O103 1.577(8) . ?
Si8 O104 1.690(8) . ?
Si8 O105 1.705(14) . ?
Si8 O106 1.607(13) . ?
O2 C1 1.437(10) . ?
O3 C5 1.437(11) . ?
O4 C9 1.439(10) . ?
O22 C21 1.430(10) . ?
O23 C25 1.450(12) . ?
O24 C29 1.473(11) . ?
O82 C81 1.422(10) . ?
O83 C85 1.434(11) . ?
O84 C89 1.466(11) . ?
O102 C101 1.420(13) . ?
O103 C107 1.458(14) . ?
O104 C111 1.400(12) . ?
O105 C115 1.462(19) . ?
O106 C111 1.487(16) . ?
C1 C2 1.533(15) . ?
C1 C3 1.518(15) . ?
C1 C4 1.522(13) . ?
C2 H2A 0.9800 . ?
C2 H2B 0.9800 . ?
C2 H2C 0.9800 . ?
C3 H3A 0.9800 . ?
C3 H3B 0.9800 . ?
C3 H3C 0.9800 . ?
C4 H4A 0.9800 . ?
C4 H4B 0.9800 . ?
C4 H4C 0.9800 . ?
C5 C6 1.518(12) . ?
C5 C7 1.526(12) . ?
C5 C8 1.510(13) . ?
C6 H6A 0.9800 . ?
C6 H6B 0.9800 . ?
C6 H6C 0.9800 . ?
C7 H7A 0.9800 . ?
C7 H7B 0.9800 . ?
C7 H7C 0.9800 . ?
C8 H8A 0.9800 . ?
C8 H8B 0.9800 . ?
C8 H8C 0.9800 . ?
C9 C10 1.507(13) . ?
C9 C11 1.525(15) . ?
C9 C12 1.517(15) . ?
C10 H10A 0.9800 . ?
C10 H10B 0.9800 . ?
C10 H10C 0.9800 . ?
C11 H11A 0.9800 . ?
C11 H11B 0.9800 . ?
C11 H11C 0.9800 . ?
C12 H12A 0.9800 . ?
C12 H12B 0.9800 . ?
C12 H12C 0.9800 . ?
C21 C22 1.539(14) . ?
C21 C23 1.500(13) . ?
C21 C24 1.522(14) . ?
C22 H22A 0.9800 . ?
C22 H22B 0.9800 . ?
C22 H22C 0.9800 . ?
C23 H23A 0.9800 . ?
C23 H23B 0.9800 . ?
C23 H23C 0.9800 . ?
C24 H24A 0.9800 . ?
C24 H24B 0.9800 . ?
C24 H24C 0.9800 . ?
C25 C26 1.539(16) . ?
C25 C27 1.512(15) . ?
C25 C28 1.508(15) . ?
C26 H26A 0.9800 . ?
C26 H26B 0.9800 . ?
C26 H26C 0.9800 . ?
C27 H27A 0.9800 . ?
C27 H27B 0.9800 . ?
C27 H27C 0.9800 . ?
C28 H28A 0.9800 . ?
C28 H28B 0.9800 . ?
C28 H28C 0.9800 . ?
C29 C30 1.488(16) . ?
C29 C31 1.529(18) . ?
C29 C32 1.516(19) . ?
C30 H30A 0.9800 . ?
C30 H30B 0.9800 . ?
C30 H30C 0.9800 . ?
C31 H31A 0.9800 . ?
C31 H31B 0.9800 . ?
C31 H31C 0.9800 . ?
C32 H32A 0.9800 . ?
C32 H32B 0.9800 . ?
C32 H32C 0.9800 . ?
C41 H41A 0.9800 . ?
C41 H41B 0.9800 . ?
C41 H41C 0.9800 . ?
C42 H42A 0.9800 . ?
C42 H42B 0.9800 . ?
C42 H42C 0.9800 . ?
C43 H43A 0.9800 . ?
C43 H43B 0.9800 . ?
C43 H43C 0.9800 . ?
C44 H44A 0.9800 . ?
C44 H44B 0.9800 . ?
C44 H44C 0.9800 . ?
C45 H45A 0.9800 . ?
C45 H45B 0.9800 . ?
C45 H45C 0.9800 . ?
C46 H46A 0.9800 . ?
C46 H46B 0.9800 . ?
C46 H46C 0.9800 . ?
C61 H61A 0.9800 . ?
C61 H61B 0.9800 . ?
C61 H61C 0.9800 . ?
C62 H62A 0.9800 . ?
C62 H62B 0.9800 . ?
C62 H62C 0.9800 . ?
C63 H63A 0.9800 . ?
C63 H63B 0.9800 . ?
C63 H63C 0.9800 . ?
C64 H64A 0.9800 . ?
C64 H64B 0.9800 . ?
C64 H64C 0.9800 . ?
C65 H65A 0.9800 . ?
C65 H65B 0.9800 . ?
C65 H65C 0.9800 . ?
C66 H66A 0.9800 . ?
C66 H66B 0.9800 . ?
C66 H66C 0.9800 . ?
C81 C82 1.546(13) . ?
C81 C83 1.533(13) . ?
C81 C84 1.539(13) . ?
C82 H82A 0.9800 . ?
C82 H82B 0.9800 . ?
C82 H82C 0.9800 . ?
C83 H83A 0.9800 . ?
C83 H83B 0.9800 . ?
C83 H83C 0.9800 . ?
C84 H84A 0.9800 . ?
C84 H84B 0.9800 . ?
C84 H84C 0.9800 . ?
C85 C86 1.52(2) . ?
C85 C87 1.556(15) . ?
C85 C88 1.470(18) . ?
C86 H86A 0.9800 . ?
C86 H86B 0.9800 . ?
C86 H86C 0.9800 . ?
C87 H87A 0.9800 . ?
C87 H87B 0.9800 . ?
C87 H87C 0.9800 . ?
C88 H88A 0.9800 . ?
C88 H88B 0.9800 . ?
C88 H88C 0.9800 . ?
C89 C90 1.496(16) . ?
C89 C91 1.509(15) . ?
C89 C92 1.522(14) . ?
C90 H90A 0.9800 . ?
C90 H90B 0.9800 . ?
C90 H90C 0.9800 . ?
C91 H91A 0.9800 . ?
C91 H91B 0.9800 . ?
C91 H91C 0.9800 . ?
C92 H92A 0.9800 . ?
C92 H92B 0.9800 . ?
C92 H92C 0.9800 . ?
C101 C102 1.486(13) . ?
C101 C103 1.489(16) . ?
C101 C104 1.570(17) . ?
C101 C105 1.540(19) . ?
C101 C106 1.483(19) . ?
C102 H10D 0.9800 . ?
C102 H10E 0.9800 . ?
C102 H10F 0.9800 . ?
C103 H10G 0.9800 . ?
C103 H10H 0.9800 . ?
C103 H10I 0.9800 . ?
C104 H10J 0.9800 . ?
C104 H10K 0.9800 . ?
C104 H10L 0.9800 . ?
C105 H10M 0.9800 . ?
C105 H10N 0.9800 . ?
C105 H10O 0.9800 . ?
C106 H10P 0.9800 . ?
C106 H10Q 0.9800 . ?
C106 H10R 0.9800 . ?
C107 C108 1.528(15) . ?
C107 C109 1.515(14) . ?
C107 C110 1.510(15) . ?
C108 H10S 0.9800 . ?
C108 H10T 0.9800 . ?
C108 H10U 0.9800 . ?
C109 H10V 0.9800 . ?
C109 H10W 0.9800 . ?
C109 H10X 0.9800 . ?
C110 H11D 0.9800 . ?
C110 H11E 0.9800 . ?
C110 H11F 0.9800 . ?
C111 C112 1.533(13) . ?
C111 C113 1.495(14) . ?
C111 C114 1.506(13) . ?
C111 C119 1.509(17) . ?
C111 C120 1.506(17) . ?
C111 C121 1.490(17) . ?
C112 H11G 0.9800 . ?
C112 H11H 0.9800 . ?
C112 H11I 0.9800 . ?
C113 H11J 0.9800 . ?
C113 H11K 0.9800 . ?
C113 H11L 0.9800 . ?
C114 H11M 0.9800 . ?
C114 H11N 0.9800 . ?
C114 H11O 0.9800 . ?
C115 C116 1.512(18) . ?
C115 C117 1.521(19) . ?
C115 C118 1.514(19) . ?
C116 H11P 0.9800 . ?
C116 H11Q 0.9800 . ?
C116 H11R 0.9800 . ?
C117 H11S 0.9800 . ?
C117 H11T 0.9800 . ?
C117 H11U 0.9800 . ?
C118 H11V 0.9800 . ?
C118 H11W 0.9800 . ?
C118 H11X 0.9800 . ?
C119 H11Y 0.9800 . ?
C119 H 0.9800 . ?
C119 HA 0.9800 . ?
C120 H12D 0.9800 . ?
C120 H12E 0.9800 . ?
C120 H12F 0.9800 . ?
C121 H12G 0.9800 . ?
C121 H12H 0.9800 . ?
C121 H12I 0.9800 . ?

loop_
_geom_torsion_atom_site_label_1
_geom_torsion_atom_site_label_2
_geom_torsion_atom_site_label_3
_geom_torsion_atom_site_label_4
_geom_torsion
_geom_torsion_site_symmetry_1
_geom_torsion_site_symmetry_2
_geom_torsion_site_symmetry_3
_geom_torsion_site_symmetry_4
_geom_torsion_publ_flag
U1 Si4 N2 Si3 -175.1(8) . . . . ?
U2 Si5 N3 Si6 -167.2(8) . . . . ?
K1 Si2 O22 C21 -28.8(8) . . . . ?
K1 Si2 O23 C25 161.9(7) . . . . ?
K1 Si2 O24 C29 -175.0(9) . . . . ?
K1 Si8 O102 C101 -167.4(13) . . . . ?
K1 Si8 O103 C107 -13.7(13) . . . . ?
K1 Si8 O104 C111 157.2(7) . . . . ?
K1 Si8 O105 C115 -127(3) . . . . ?
K1 O24 C29 C30 -134.7(10) . . . . ?
K1 O24 C29 C31 102.4(11) . . . . ?
K1 O24 C29 C32 -13.3(11) . . . . ?
K1 O102 C101 C102 -152.1(10) . . . . ?
K1 O102 C101 C103 -2(2) . . . . ?
K1 O102 C101 C104 99.8(13) . . . . ?
K1 O102 C101 C105 -54.7(18) . . . . ?
K1 O102 C101 C106 53(2) . . . . ?
Si1 O2 C1 C2 -162.6(8) . . . . ?
Si1 O2 C1 C3 -42.4(12) . . . . ?
Si1 O2 C1 C4 79.3(10) . . . . ?
Si1 O3 C5 C6 -69.6(10) . . . . ?
Si1 O3 C5 C7 172.6(7) . . . . ?
Si1 O3 C5 C8 52.5(10) . . . . ?
Si1 O4 C9 C10 40.6(12) . . . . ?
Si1 O4 C9 C11 159.7(8) . . . . ?
Si1 O4 C9 C12 -81.9(10) . . . . ?
Si2 O22 C21 C22 33.7(11) . . . . ?
Si2 O22 C21 C23 -87.3(10) . . . . ?
Si2 O22 C21 C24 155.2(8) . . . . ?
Si2 O23 C25 C26 -39.0(12) . . . . ?
Si2 O23 C25 C27 81.2(11) . . . . ?
Si2 O23 C25 C28 -160.0(8) . . . . ?
Si2 O24 C29 C30 39.9(15) . . . . ?
Si2 O24 C29 C31 -83.0(12) . . . . ?
Si2 O24 C29 C32 161.3(8) . . . . ?
Si7 O82 C81 C82 -43.2(11) . . . . ?
Si7 O82 C81 C83 -160.2(7) . . . . ?
Si7 O82 C81 C84 80.2(10) . . . . ?
Si7 O83 C85 C86 -80.2(13) . . . . ?
Si7 O83 C85 C87 39.8(16) . . . . ?
Si7 O83 C85 C88 160.2(11) . . . . ?
Si7 O84 C89 C90 -86.4(11) . . . . ?
Si7 O84 C89 C91 35.7(12) . . . . ?
Si7 O84 C89 C92 153.6(8) . . . . ?
Si8 O102 C101 C102 13.2(19) . . . . ?
Si8 O102 C101 C103 163.4(15) . . . . ?
Si8 O102 C101 C104 -94.8(15) . . . . ?
Si8 O102 C101 C105 110.7(17) . . . . ?
Si8 O102 C101 C106 -141(2) . . . . ?
Si8 O103 C107 C108 13.5(16) . . . . ?
Si8 O103 C107 C109 134.7(11) . . . . ?
Si8 O103 C107 C110 -105.4(13) . . . . ?
Si8 O104 C111 C112 -162.1(8) . . . . ?
Si8 O104 C111 C113 -43.0(13) . . . . ?
Si8 O104 C111 C114 81.6(12) . . . . ?
Si8 O105 C115 C116 177(2) . . . . ?
Si8 O105 C115 C117 58(3) . . . . ?
Si8 O105 C115 C118 -61(3) . . . . ?
Si8 O106 C111 C119 -34(2) . . . . ?
Si8 O106 C111 C120 85(2) . . . . ?
Si8 O106 C111 C121 -153(2) . . . . ?
O1 Si1 O2 C1 94.5(8) . . . . ?
O1 Si1 O3 C5 39.2(8) . . . . ?
O1 Si1 O4 C9 164.3(7) . . . . ?
O2 Si1 O1 U1 79.8(7) . . . . ?
O2 Si1 O3 C5 162.6(7) . . . . ?
O2 Si1 O4 C9 44.6(8) . . . . ?
O3 Si1 O1 U1 -160.4(6) . . . . ?
O3 Si1 O2 C1 -29.6(8) . . . . ?
O3 Si1 O4 C9 -71.9(8) . . . . ?
O4 Si1 O1 U1 -36.8(7) . . . . ?
O4 Si1 O2 C1 -150.8(7) . . . . ?
O4 Si1 O3 C5 -79.8(8) . . . . ?
O21 Si2 O22 C21 40.2(9) . . . . ?
O21 Si2 O23 C25 88.5(9) . . . . ?
O21 Si2 O24 K1 -17.9(4) . . . . ?
O21 Si2 O24 C29 167.1(8) . . . . ?
O22 Si2 O21 K1 -107.3(3) . . . . ?
O22 Si2 O23 C25 -37.7(9) . . . . ?
O22 Si2 O24 K1 105.1(3) . . . . ?
O22 Si2 O24 C29 -69.9(8) . . . . ?
O23 Si2 O21 K1 130.2(3) . . . . ?
O23 Si2 O22 C21 166.4(7) . . . . ?
O23 Si2 O24 K1 -138.6(3) . . . . ?
O23 Si2 O24 C29 46.5(8) . . . . ?
O24 Si2 O21 K1 14.0(3) . . . . ?
O24 Si2 O22 C21 -77.0(8) . . . . ?
O24 Si2 O23 C25 -157.0(8) . . . . ?
O81 Si7 O82 C81 88.5(8) . . . . ?
O81 Si7 O83 C85 40.3(12) . . . . ?
O81 Si7 O84 C89 171.5(8) . . . . ?
O82 Si7 O81 U2 85.5(7) . . . . ?
O82 Si7 O83 C85 164.6(11) . . . . ?
O82 Si7 O84 C89 50.4(9) . . . . ?
O83 Si7 O81 U2 -155.3(6) . . . . ?
O83 Si7 O82 C81 -34.8(8) . . . . ?
O83 Si7 O84 C89 -65.6(9) . . . . ?
O84 Si7 O81 U2 -31.4(7) . . . . ?
O84 Si7 O82 C81 -156.7(7) . . . . ?
O84 Si7 O83 C85 -77.7(12) . . . . ?
O101 Si8 O102 K1 -22.8(4) . . . . ?
O101 Si8 O102 C101 169.8(11) . . . . ?
O101 Si8 O103 C107 57.1(13) . . . . ?
O101 Si8 O104 C111 91.5(9) . . . . ?
O101 Si8 O105 C115 -70(3) . . . . ?
O101 Si8 O106 C111 -55(2) . . . . ?
O102 Si8 O101 K1 20.1(4) . . . . ?
O102 Si8 O103 C107 -70.9(12) . . . . ?
O102 Si8 O104 C111 -157.6(8) . . . . ?
O102 Si8 O105 C115 -176(3) . . . . ?
O102 Si8 O106 C111 91(2) . . . . ?
O103 Si8 O101 K1 -112.2(5) . . . . ?
O103 Si8 O102 K1 111.7(4) . . . . ?
O103 Si8 O102 C101 -55.7(13) . . . . ?
O103 Si8 O104 C111 -37.4(10) . . . . ?
O104 Si8 O101 K1 127.5(4) . . . . ?
O104 Si8 O102 K1 -135.9(4) . . . . ?
O104 Si8 O102 C101 56.7(12) . . . . ?
O104 Si8 O103 C107 179.2(11) . . . . ?
O105 Si8 O101 K1 -76.3(8) . . . . ?
O105 Si8 O102 K1 78.0(8) . . . . ?
O105 Si8 O102 C101 -89.4(14) . . . . ?
O105 Si8 O106 C111 -165.5(19) . . . . ?
O106 Si8 O101 K1 171.7(9) . . . . ?
O106 Si8 O102 K1 -174.1(8) . . . . ?
O106 Si8 O102 C101 18.5(15) . . . . ?
O106 Si8 O105 C115 58(3) . . . . ?
C41 Si3 N2 U1 -60.9(6) . . . . ?
C41 Si3 N2 Si4 113.7(6) . . . . ?
C42 Si3 N2 U1 56.1(6) . . . . ?
C42 Si3 N2 Si4 -129.3(6) . . . . ?
C43 Si3 N2 U1 177.8(6) . . . . ?
C43 Si3 N2 Si4 -7.6(8) . . . . ?
C44 Si4 N2 U1 108.4(5) . . . . ?
C44 Si4 N2 Si3 -66.6(7) . . . . ?
C45 Si4 N2 U1 -9.8(5) . . . . ?
C45 Si4 N2 Si3 175.1(5) . . . . ?
C46 Si4 N2 U1 -127.6(6) . . . . ?
C46 Si4 N2 Si3 57.3(8) . . . . ?
C61 Si5 N3 U2 -129.8(4) . . . . ?
C61 Si5 N3 Si6 63.0(7) . . . . ?
C62 Si5 N3 U2 -11.8(5) . . . . ?
C62 Si5 N3 Si6 -179.0(6) . . . . ?
C63 Si5 N3 U2 105.4(5) . . . . ?
C63 Si5 N3 Si6 -61.8(7) . . . . ?
C64 Si6 N3 U2 53.6(6) . . . . ?
C64 Si6 N3 Si5 -140.1(6) . . . . ?
C65 Si6 N3 U2 174.5(5) . . . . ?
C65 Si6 N3 Si5 -19.2(8) . . . . ?
C66 Si6 N3 U2 -63.6(7) . . . . ?
C66 Si6 N3 Si5 102.7(7) . . . . ?

loop_
_twin_individual_id
_twin_individual_mass_fraction_refined
_oxdiff_twin_reflns_isolated
_oxdiff_twin_reflns_overlapped
_twin_individual_twin_lattice_type
_twin_individual_twin_matrix_11
_twin_individual_twin_matrix_12
_twin_individual_twin_matrix_13
_twin_individual_twin_matrix_21
_twin_individual_twin_matrix_22
_twin_individual_twin_matrix_23
_twin_individual_twin_matrix_31
_twin_individual_twin_matrix_32
_twin_individual_twin_matrix_33
1 0.6245(18) 39336 14952 ref 1.0000 0.0000 0.0000 0.0000 1.0000 0.0000 0.0000 0.0000 1.0000
2 0.1905(14) 0 4255 nmt 1.0208 0.1135 0.1565 -0.0551 0.9696 -0.0322 -0.3435 -0.0790 0.9530
3 0.1850(12) 0 11969 nmt 0.9932 -0.0125 -0.0302 0.0065 1.0152 0.0336 0.0518 -0.0498 0.9891

loop_
_exptl_oxdiff_crystal_face_indexfrac_h
_exptl_oxdiff_crystal_face_indexfrac_k
_exptl_oxdiff_crystal_face_indexfrac_l
_exptl_oxdiff_crystal_face_x
_exptl_oxdiff_crystal_face_y
_exptl_oxdiff_crystal_face_z
-2.0015 0.9983 0.9942 0.0949 -0.0438 -0.2086
-0.0013 -1.0000 1.9991 0.1352 -0.0447 0.0455
0.0002 0.9996 -0.9991 -0.0966 -0.0180 -0.0415
-0.0002 -0.9996 0.9991 0.0966 0.0180 0.0415
2.0004 0.0009 -0.9933 -0.1529 -0.0369 0.1710
-2.0003 0.9987 -0.0058 0.0563 0.0189 -0.2126
0.0010 -0.9992 -0.0009 0.0580 0.0807 0.0376
-0.0010 0.9992 0.0009 -0.0580 -0.0807 -0.0376
-0.0022 0.9988 1.0009 -0.0194 -0.1434 -0.0336
0.0022 -0.9988 -1.0009 0.0194 0.1434 0.0336
-7.7981 2.1410 -6.3178 0.0791 0.6101 -0.7883
1.9991 -0.9991 1.0058 -0.0177 -0.0815 0.2165
5.9722 -8.6214 -2.2668 0.0720 0.5424 0.8370
-1.3290 1.6405 -13.8211 -0.5514 0.8008 -0.2337
1.0467 -1.4144 13.8501 0.5556 -0.8069 0.2006
6.7884 -5.1651 -7.2771 -0.3687 0.5373 0.7585
-8.3589 6.8416 -2.7073 -0.0232 0.0318 -0.9992
0.1842 7.8505 -12.1959 -0.9368 0.1224 -0.3278
6.4352 2.3867 -10.0264 -0.8936 0.1176 0.4331
7.1314 -8.2695 5.5909 0.2877 -0.0366 0.9570
8.8611 -3.2006 -3.8792 -0.4709 0.0627 0.8799
